data_4335382
loop_
_publ_author_name
'Pius O. Adelani'
'Michael Ozga'
'Christine M. Wallace'
'Jie Qiu'
'Jennifer E. S. Szymanowski'
'Ginger E. Sigmon'
'Peter C. Burns'

_publ_section_title
;
 Hybrid Uranyl-Carboxyphosphonate Cage Clusters
;
_journal_name_full 'Inorganic Chemistry'
_journal_page_first 7673
_journal_page_last 7679
_journal_paper_doi 10.1021/ic4008262
_journal_volume 52
_journal_year 2013
_chemical_formula_moiety 'C70 H40 K18 Li4 O167 P10 U20'
_chemical_formula_sum 'C70 H40 K18 Li4 O167 P10 U20'
_chemical_formula_weight 9354.88
_chemical_name_systematic
; 
 ? 
;
_space_group_IT_number 14
_symmetry_cell_setting monoclinic
_symmetry_space_group_name_Hall '-P 2ybc'
_symmetry_space_group_name_H-M 'P 1 21/c 1'
_atom_sites_solution_hydrogens geom
_atom_sites_solution_primary direct
_atom_sites_solution_secondary difmap
_audit_creation_method SHELXL-97
_cell_angle_alpha 90.00
_cell_angle_beta 102.498(2)
_cell_angle_gamma 90.00
_cell_formula_units_Z 2
_cell_length_a 17.975(3)
_cell_length_b 34.567(5)
_cell_length_c 21.848(3)
_cell_measurement_reflns_used 9802
_cell_measurement_temperature 100(2)
_cell_measurement_theta_max 27.37
_cell_measurement_theta_min 2.24
_cell_volume 13253(3)
_computing_cell_refinement 'Bruker SAINT'
_computing_data_collection 'Bruker APEX2'
_computing_data_reduction 'Bruker SAINT'
_computing_molecular_graphics 'Bruker SHELXTL'
_computing_publication_material 'Bruker SHELXTL'
_computing_structure_refinement 'SHELXL-97 (Sheldrick, 1997)'
_computing_structure_solution 'SHELXS-97 (Sheldrick, 1990)'
_diffrn_ambient_temperature 100(2)
_diffrn_measured_fraction_theta_full 0.982
_diffrn_measured_fraction_theta_max 0.982
_diffrn_measurement_device_type 'Bruker APEX-II CCD'
_diffrn_measurement_method '\f and \w scans'
_diffrn_radiation_monochromator graphite
_diffrn_radiation_source 'fine-focus sealed tube'
_diffrn_radiation_type MoK\a
_diffrn_radiation_wavelength 0.71073
_diffrn_reflns_av_R_equivalents 0.0584
_diffrn_reflns_av_sigmaI/netI 0.0669
_diffrn_reflns_limit_h_max 14
_diffrn_reflns_limit_h_min -23
_diffrn_reflns_limit_k_max 44
_diffrn_reflns_limit_k_min -44
_diffrn_reflns_limit_l_max 28
_diffrn_reflns_limit_l_min -28
_diffrn_reflns_number 103701
_diffrn_reflns_theta_full 27.47
_diffrn_reflns_theta_max 27.47
_diffrn_reflns_theta_min 1.12
_diffrn_standards_number 0
_exptl_absorpt_coefficient_mu 12.605
_exptl_absorpt_correction_T_max 0.6057
_exptl_absorpt_correction_T_min 0.2286
_exptl_absorpt_correction_type empirical
_exptl_absorpt_process_details SHELXPREP
_exptl_crystal_colour yellow
_exptl_crystal_density_diffrn 2.344
_exptl_crystal_description tablet
_exptl_crystal_F_000 8280
_exptl_crystal_size_max 0.265
_exptl_crystal_size_mid 0.210
_exptl_crystal_size_min 0.192
_platon_squeeze_details
;
;
_refine_diff_density_max 7.626
_refine_diff_density_min -6.533
_refine_diff_density_rms 0.538
_refine_ls_extinction_method none
_refine_ls_goodness_of_fit_ref 1.665
_refine_ls_hydrogen_treatment constr
_refine_ls_matrix_type full
_refine_ls_number_parameters 1303
_refine_ls_number_reflns 29825
_refine_ls_number_restraints 353
_refine_ls_restrained_S_all 1.660
_refine_ls_R_factor_all 0.0988
_refine_ls_R_factor_gt 0.0646
_refine_ls_shift/su_max 0.003
_refine_ls_shift/su_mean 0.000
_refine_ls_structure_factor_coef Fsqd
_refine_ls_weighting_details 'calc w=1/[\s^2^(Fo^2^)+(0.0749P)^2^+0.0000P] where P=(Fo^2^+2Fc^2^)/3'
_refine_ls_weighting_scheme calc
_refine_ls_wR_factor_gt 0.1951
_refine_ls_wR_factor_ref 0.2078
_reflns_number_gt 21796
_reflns_number_total 29825
_reflns_threshold_expression >2sigma(I)
_cod_data_source_file ic4008262_si_002_1.cif
_cod_data_source_block p21c
_cod_original_cell_volume 13253(4)
_cod_original_sg_symbol_H-M 'P 21/c'
_cod_database_code 4335382

loop_
_symmetry_equiv_pos_as_xyz
'x, y, z'
'-x, y+1/2, -z+1/2'
'-x, -y, -z'
'x, -y-1/2, z-1/2'

loop_
_atom_site_label
_atom_site_type_symbol
_atom_site_fract_x
_atom_site_fract_y
_atom_site_fract_z
_atom_site_U_iso_or_equiv
_atom_site_adp_type
_atom_site_occupancy
_atom_site_symmetry_multiplicity
_atom_site_calc_flag
_atom_site_refinement_flags
U1 U 0.23217(3) 0.892263(15) 0.38461(3) 0.01940(14) Uani 1 1 d .
U2 U 0.24497(3) 0.990533(15) 0.26132(3) 0.01761(13) Uani 1 1 d .
U3 U 0.51948(4) 0.820487(15) 0.42281(3) 0.02012(14) Uani 1 1 d .
U4 U 0.22530(3) 1.096973(15) 0.36369(3) 0.01741(13) Uani 1 1 d .
U5 U 0.55805(4) 1.103063(16) 0.23923(3) 0.02177(14) Uani 1 1 d .
U6 U 0.50786(4) 1.172122(15) 0.38661(3) 0.02036(14) Uani 1 1 d .
U7 U 0.53648(4) 0.988182(18) 0.17758(3) 0.02362(15) Uani 1 1 d .
U8 U 0.81481(4) 0.937113(16) 0.45809(3) 0.02098(14) Uani 1 1 d .
U9 U 0.56524(4) 0.879017(17) 0.26260(3) 0.02229(15) Uani 1 1 d .
U10 U 0.81064(4) 1.060785(16) 0.44612(3) 0.02112(14) Uani 1 1 d .
K1 K 0.5852(2) 1.07676(10) 0.4634(2) 0.0396(11) Uani 1 1 d .
K2 K 0.5916(2) 0.92098(11) 0.4785(2) 0.0442(12) Uani 1 1 d .
K3 K 0.2931(3) 0.99727(9) 0.43920(17) 0.0281(9) Uani 1 1 d .
K4 K 0.6568(2) 0.99508(10) 0.34598(17) 0.0276(8) Uani 1 1 d .
K5 K 0.4047(2) 0.92169(9) 0.32690(16) 0.0228(7) Uani 1 1 d .
K6 K 0.4009(2) 1.06419(9) 0.31180(16) 0.0240(8) Uani 1 1 d .
K7 K 0.4570(4) 1.20683(16) 0.1777(3) 0.0166(14) Uani 0.50 1 d P
K8 K 0.6222(4) 0.72940(18) 0.5256(3) 0.0247(16) Uani 0.50 1 d P
K9 K 0.9828(3) 0.90794(17) 0.6119(3) 0.0697(18) Uani 1 1 d .
K10 K 0.0236(3) 0.89801(17) 0.4083(3) 0.078(2) Uani 1 1 d .
P1 P 0.3373(4) 0.95155(16) 0.1443(3) 0.0465(9) Uani 1 1 d DU
P2 P 0.7622(3) 1.07727(12) 0.2802(2) 0.0247(10) Uani 1 1 d D
P3 P 0.7672(4) 0.90830(16) 0.2952(3) 0.0465(9) Uani 1 1 d .
P4 P 0.3296(3) 0.81690(12) 0.3198(2) 0.0264(10) Uani 1 1 d .
P5 P 0.3183(3) 1.16721(11) 0.2841(2) 0.0214(9) Uani 1 1 d .
O1 O 0.3309(7) 1.0618(3) 0.1117(5) 0.0327(14) Uani 1 1 d DU
O2 O 0.4010(10) 0.9857(4) 0.1360(8) 0.066(5) Uani 1 1 d DU
O3 O 0.4569(7) 0.9654(3) 0.4351(5) 0.0283(19) Uani 1 1 d U
O4 O 0.7712(9) 0.9381(3) 0.3467(6) 0.043(4) Uani 1 1 d .
O5 O 0.2541(7) 1.2197(3) 0.4423(6) 0.035(2) Uani 1 1 d U
O6 O 0.7682(8) 1.0508(3) 0.2226(5) 0.037(3) Uani 1 1 d D
O7 O 0.7701(7) 1.0519(3) 0.3390(5) 0.029(3) Uani 1 1 d D
O8 O 0.3159(8) 0.9480(4) 0.2089(6) 0.0447(18) Uani 1 1 d DU
O9 O 0.9050(7) 1.0766(3) 0.4429(5) 0.030(3) Uani 1 1 d .
O10 O 0.5918(7) 1.0506(3) 0.1821(5) 0.031(2) Uani 1 1 d U
O11 O 0.1468(6) 0.8682(3) 0.3467(5) 0.025(3) Uani 1 1 d .
O12 O 0.5127(7) 0.9205(3) 0.1781(5) 0.031(2) Uani 1 1 d U
O13 O 0.3795(7) 1.1860(3) 0.3330(5) 0.027(3) Uani 1 1 d .
O14 O 0.3115(7) 1.0284(3) 0.1975(5) 0.0326(18) Uani 1 1 d DU
O15 O 0.6949(7) 0.8824(4) 0.2877(6) 0.036(3) Uani 1 1 d .
O16 O 0.1594(7) 0.9286(3) 0.4433(5) 0.023(3) Uani 1 1 d .
O17 O 0.7736(7) 0.9284(3) 0.2328(5) 0.031(3) Uani 1 1 d .
O18 O 0.5948(7) 0.9274(3) 0.1944(5) 0.031(2) Uani 1 1 d U
O19 O 0.8126(7) 1.1076(3) 0.5225(5) 0.028(3) Uani 1 1 d .
O20 O 0.5753(7) 0.8420(3) 0.2067(5) 0.031(3) Uani 1 1 d .
O21 O 0.6485(7) 0.8461(3) 0.4721(5) 0.032(3) Uani 1 1 d .
O22 O 0.7657(7) 1.1219(3) 0.3989(5) 0.0315(18) Uani 1 1 d U
O23 O 0.8464(7) 0.9983(3) 0.4237(5) 0.027(2) Uani 1 1 d U
O24 O 0.6777(7) 0.9897(3) 0.2195(6) 0.033(3) Uani 1 1 d .
O25 O 0.9093(7) 0.9227(3) 0.4584(5) 0.030(3) Uani 1 1 d .
O26 O 0.3441(7) 0.8113(3) 0.2537(5) 0.029(3) Uani 1 1 d .
O27 O 0.5079(7) 1.0551(3) 0.1619(5) 0.033(2) Uani 1 1 d U
O28 O 0.8198(6) 0.8960(3) 0.5438(5) 0.0222(19) Uani 1 1 d U
O29 O 0.4632(6) 0.8060(3) 0.5077(5) 0.026(3) Uani 1 1 d .
O30 O 0.5844(7) 1.1530(3) 0.3134(5) 0.025(2) Uani 1 1 d U
O31 O 0.8417(6) 0.9349(3) 0.5683(5) 0.0222(19) Uani 1 1 d U
O32 O 0.3936(6) 0.8012(3) 0.3731(5) 0.023(3) Uani 1 1 d .
O33 O 0.5931(6) 0.8339(3) 0.3472(5) 0.023(2) Uani 1 1 d U
O34 O 0.7200(6) 0.9524(3) 0.4589(5) 0.023(2) Uani 1 1 d .
O35 O 0.2244(7) 1.0566(3) 0.2767(5) 0.0228(19) Uani 1 1 d U
O36 O 0.3360(7) 1.1671(3) 0.2189(5) 0.032(3) Uani 1 1 d .
O37 O 0.2755(8) 0.8334(3) 0.4427(6) 0.036(2) Uani 1 1 d U
O38 O 0.6391(6) 1.1510(3) 0.4429(5) 0.027(3) Uani 1 1 d .
O39 O 0.8592(7) 1.0010(3) 0.4933(5) 0.026(2) Uani 1 1 d U
O40 O 0.5675(7) 1.1362(3) 0.1780(5) 0.027(3) Uani 1 1 d .
O41 O 0.5506(7) 1.0714(3) 0.3030(5) 0.025(3) Uani 1 1 d .
O42 O 0.5530(6) 0.9148(3) 0.3191(5) 0.023(2) Uani 1 1 d .
O43 O 0.4511(7) 1.1932(3) 0.4685(5) 0.025(3) Uani 1 1 d .
O44 O 0.5464(7) 0.9849(3) 0.0969(5) 0.032(3) Uani 1 1 d .
O45 O 0.3096(7) 0.8594(3) 0.3295(5) 0.026(3) Uani 1 1 d .
O46 O 0.1898(6) 0.9512(3) 0.3303(5) 0.0222(19) Uani 1 1 d U
O47 O 0.5038(7) 1.1557(3) 0.2804(5) 0.025(2) Uani 1 1 d U
O48 O 0.7713(7) 0.8733(3) 0.4221(6) 0.036(2) Uani 1 1 d DU
O49 O 0.5334(7) 1.2206(3) 0.3705(5) 0.032(3) Uani 1 1 d .
O50 O 0.1394(6) 1.1182(3) 0.3226(5) 0.024(3) Uani 1 1 d .
O51 O 0.6870(6) 1.1025(3) 0.2659(5) 0.029(3) Uani 1 1 d D
O52 O 0.3301(7) 0.9934(3) 0.3223(5) 0.020(2) Uani 1 1 d .
O53 O 0.7169(6) 1.0448(3) 0.4489(5) 0.021(2) Uani 1 1 d .
O54 O 0.1858(6) 1.0353(3) 0.3206(5) 0.0217(19) Uani 1 1 d U
O55 O 0.3124(6) 1.0742(3) 0.4063(5) 0.020(2) Uani 1 1 d .
O56 O 0.5233(7) 0.9909(3) 0.2566(5) 0.023(3) Uani 1 1 d .
O57 O 0.2286(6) 0.9260(3) 0.2919(5) 0.0226(19) Uani 1 1 d U
O58 O 0.5139(6) 0.8300(3) 0.3167(5) 0.024(2) Uani 1 1 d U
O59 O 0.4895(7) 0.8698(3) 0.4297(5) 0.028(3) Uani 1 1 d .
O60 O 0.5467(7) 0.7715(3) 0.4158(5) 0.030(3) Uani 1 1 d .
O61 O 0.2651(7) 1.1594(3) 0.4081(5) 0.030(2) Uani 1 1 d U
O62 O 0.4809(6) 1.1233(3) 0.4026(5) 0.023(3) Uani 1 1 d .
O63 O 0.1588(6) 0.9877(3) 0.2002(5) 0.021(2) Uani 1 1 d .
O64 O 0.3016(6) 1.1256(3) 0.3022(5) 0.022(2) Uani 1 1 d .
O65 O 0.4241(6) 0.8717(3) 0.2296(5) 0.024(3) Uani 1 1 d .
O66 O 0.4170(7) 1.1056(3) 0.2043(5) 0.029(3) Uani 1 1 d .
O67 O 0.3171(6) 0.9180(3) 0.4239(5) 0.025(3) Uani 1 1 d .
O68 O 0.2687(8) 0.7752(3) 0.4907(6) 0.0403(18) Uani 1 1 d U
O69 O 0.3382(8) 0.9052(3) 0.1289(6) 0.0466(11) Uani 1 1 d DU
O70 O 0.5620(8) 0.9977(3) 0.4306(5) 0.0293(19) Uani 1 1 d U
O71 O 0.4555(7) 1.0291(3) 0.4301(5) 0.0299(19) Uani 1 1 d U
O72 O 0.7697(7) 1.1845(3) 0.3763(6) 0.0331(14) Uani 1 1 d U
O73 O 0.7836(8) 0.8090(3) 0.4224(6) 0.0382(18) Uani 1 1 d DU
O1W O 0.5174(7) 1.2675(3) 0.2611(6) 0.039(3) Uani 1 1 d .
O2W O 0.4908(8) 0.9975(3) 0.4324(5) 0.0305(16) Uani 1 1 d U
O3W O 0.9698(8) 0.9627(3) 0.7120(6) 0.042(3) Uani 1 1 d .
O4W O 0.3370(8) 1.2640(3) 0.1767(6) 0.045(4) Uani 1 1 d .
O5W O 0.0354(7) 0.9455(3) 0.3022(7) 0.047(4) Uani 1 1 d .
O6W O 0.5962(9) 1.2200(3) 0.1353(8) 0.063(5) Uani 1 1 d .
O7W O 0.8779(8) 0.9926(4) 0.2860(8) 0.060(5) Uani 1 1 d .
O8W O 0.6167(9) 0.7348(4) 0.6597(8) 0.061(5) Uani 1 1 d .
O9W O 0.6629(9) 1.2151(4) 0.2765(8) 0.064(5) Uani 1 1 d .
O10W O 0.2626(11) 1.3054(5) 0.2701(9) 0.088(6) Uani 1 1 d .
O11W O 0.7251(14) 0.7302(6) 0.4418(10) 0.028(6) Uani 0.50 1 d P
C1 C 0.2494(16) 0.9691(9) 0.0968(11) 0.075(4) Uani 1 1 d U
C2 C 0.1912(15) 0.9426(8) 0.0538(11) 0.075(4) Uani 1 1 d U
H7A H 0.1921 0.9152 0.0570 0.090 Uiso 1 1 calc R
C3 C 0.1347(15) 0.9638(8) 0.0078(11) 0.075(4) Uani 1 1 d U
H6A H 0.0979 0.9503 -0.0225 0.090 Uiso 1 1 calc R
C4 C 0.1354(17) 1.0021(8) 0.0090(11) 0.074(4) Uani 1 1 d U
H4A H 0.0945 1.0162 -0.0161 0.089 Uiso 1 1 calc R
C5 C 0.1919(15) 1.0207(9) 0.0444(11) 0.073(4) Uani 1 1 d U
H9A H 0.1950 1.0478 0.0381 0.088 Uiso 1 1 calc R
C6 C 0.2470(17) 1.0042(8) 0.0898(12) 0.074(4) Uani 1 1 d U
C7 C 0.3331(11) 1.0223(4) 0.1383(8) 0.0321(13) Uani 1 1 d DU
C8 C 0.8398(11) 1.1126(5) 0.2916(9) 0.0333(19) Uani 1 1 d U
C9 C 0.2467(11) 1.1944(5) 0.3983(9) 0.0326(17) Uani 1 1 d U
C10 C 0.2070(11) 0.7746(5) 0.2661(10) 0.041(2) Uani 1 1 d U
H10A H 0.2223 0.7812 0.2284 0.050 Uiso 1 1 calc R
C11 C 0.2190(12) 0.7819(5) 0.3728(10) 0.0404(19) Uani 1 1 d U
C12 C 0.1406(12) 0.7489(5) 0.2648(10) 0.043(2) Uani 1 1 d U
H12A H 0.1144 0.7376 0.2265 0.051 Uiso 1 1 calc R
C13 C 0.1181(12) 0.7417(5) 0.3172(10) 0.043(2) Uani 1 1 d U
H13A H 0.0742 0.7265 0.3174 0.052 Uiso 1 1 calc R
C14 C 0.1437(11) 1.2315(5) 0.3282(9) 0.034(2) Uani 1 1 d U
H14A H 0.1274 1.2405 0.3642 0.041 Uiso 1 1 calc R
C15 C 0.9618(11) 1.1656(5) 0.3040(9) 0.036(2) Uani 1 1 d U
H15A H 1.0057 1.1816 0.3104 0.043 Uiso 1 1 calc R
C16 C 0.7917(11) 1.1504(5) 0.3743(8) 0.0321(13) Uani 1 1 d U
C17 C 0.1619(11) 0.7576(5) 0.3732(10) 0.042(2) Uani 1 1 d U
H17A H 0.1502 0.7506 0.4121 0.050 Uiso 1 1 calc R
C18 C 0.1272(11) 1.2321(5) 0.2183(9) 0.036(2) Uani 1 1 d U
H18A H 0.0993 1.2410 0.1789 0.043 Uiso 1 1 calc R
C19 C 0.2450(12) 0.7884(5) 0.3219(10) 0.040(2) Uani 1 1 d U
C20 C 0.8052(11) 0.8431(5) 0.4010(9) 0.0377(17) Uani 1 1 d DU
C21 C 0.9060(11) 1.1707(5) 0.3364(9) 0.0346(19) Uani 1 1 d U
H21A H 0.9077 1.1929 0.3623 0.042 Uiso 1 1 calc R
C22 C 0.1913(11) 1.2085(5) 0.2207(9) 0.035(2) Uani 1 1 d U
H22A H 0.2065 1.2007 0.1835 0.042 Uiso 1 1 calc R
C23 C 0.9612(11) 0.8477(5) 0.2827(9) 0.035(2) Uani 1 1 d U
H37A H 0.9966 0.8484 0.2562 0.042 Uiso 1 1 calc R
C24 C 0.8935(11) 1.1090(5) 0.2560(9) 0.035(2) Uani 1 1 d U
H24A H 0.8913 1.0880 0.2275 0.042 Uiso 1 1 calc R
C25 C 0.9002(11) 0.8749(5) 0.2732(9) 0.034(2) Uani 1 1 d U
H25A H 0.8948 0.8938 0.2410 0.040 Uiso 1 1 calc R
C26 C 0.1047(11) 1.2424(5) 0.2703(9) 0.035(2) Uani 1 1 d U
H26A H 0.0601 1.2577 0.2668 0.042 Uiso 1 1 calc R
C27 C 0.2080(11) 1.2072(5) 0.3357(9) 0.0337(17) Uani 1 1 d U
C28 C 0.8451(11) 1.1439(5) 0.3327(8) 0.0334(16) Uani 1 1 d U
C29 C 0.8471(11) 0.8729(5) 0.3134(8) 0.0341(19) Uani 1 1 d U
C30 C 0.9160(11) 0.8194(5) 0.3690(9) 0.036(2) Uani 1 1 d U
H30A H 0.9220 0.8004 0.4012 0.043 Uiso 1 1 calc R
C31 C 0.9693(11) 0.8216(5) 0.3278(9) 0.036(2) Uani 1 1 d U
H36A H 1.0108 0.8040 0.3334 0.043 Uiso 1 1 calc R
C32 C 0.9507(11) 1.1361(5) 0.2621(9) 0.036(2) Uani 1 1 d U
H32A H 0.9850 1.1341 0.2347 0.043 Uiso 1 1 calc R
C33 C 0.2343(11) 1.1960(5) 0.2830(9) 0.034(2) Uani 1 1 d U
C34 C 0.2583(12) 0.7995(5) 0.4371(10) 0.0398(18) Uani 1 1 d U
C35 C 0.8546(11) 0.8463(5) 0.3603(9) 0.0355(17) Uani 1 1 d U
Li1 Li 0.122(2) 0.8554(10) 0.2115(14) 0.046(9) Uani 1 1 d .
Li2 Li 0.846(2) 1.2609(9) 0.422(2) 0.058(11) Uani 1 1 d .

loop_
_atom_site_aniso_label
_atom_site_aniso_U_11
_atom_site_aniso_U_22
_atom_site_aniso_U_33
_atom_site_aniso_U_23
_atom_site_aniso_U_13
_atom_site_aniso_U_12
U1 0.0126(3) 0.0165(3) 0.0292(3) -0.0006(2) 0.0049(3) -0.0006(2)
U2 0.0126(3) 0.0199(3) 0.0206(3) -0.0004(2) 0.0042(2) 0.0001(2)
U3 0.0150(3) 0.0183(3) 0.0266(3) -0.0035(2) 0.0035(3) 0.0026(2)
U4 0.0116(3) 0.0176(3) 0.0234(3) 0.0021(2) 0.0045(2) 0.0002(2)
U5 0.0181(3) 0.0247(3) 0.0224(3) 0.0037(2) 0.0040(3) 0.0036(2)
U6 0.0165(3) 0.0195(3) 0.0251(3) 0.0029(2) 0.0048(3) -0.0032(2)
U7 0.0178(4) 0.0319(3) 0.0220(3) -0.0020(2) 0.0064(3) 0.0023(3)
U8 0.0159(3) 0.0262(3) 0.0218(3) -0.0003(2) 0.0062(3) 0.0060(2)
U9 0.0170(3) 0.0257(3) 0.0246(3) -0.0041(2) 0.0055(3) 0.0003(2)
U10 0.0133(3) 0.0261(3) 0.0245(3) 0.0044(2) 0.0052(3) -0.0029(2)
K1 0.022(2) 0.0243(18) 0.066(3) 0.0099(18) -0.005(2) 0.0000(16)
K2 0.025(2) 0.0244(19) 0.072(3) -0.0014(19) -0.015(2) -0.0012(16)
K3 0.041(3) 0.0201(16) 0.0264(19) -0.0010(13) 0.0142(18) -0.0015(16)
K4 0.021(2) 0.038(2) 0.0238(18) 0.0016(15) 0.0060(16) 0.0019(16)
K5 0.0150(19) 0.0259(17) 0.0282(18) -0.0058(14) 0.0062(15) 0.0031(14)
K6 0.021(2) 0.0253(17) 0.0251(18) 0.0061(13) 0.0044(16) -0.0015(14)
K7 0.016(4) 0.009(3) 0.028(3) 0.013(2) 0.010(3) 0.002(2)
K8 0.032(5) 0.016(3) 0.022(3) 0.003(2) -0.005(3) 0.002(3)
K9 0.029(3) 0.098(4) 0.089(4) 0.058(3) 0.028(3) 0.022(3)
K10 0.034(3) 0.092(4) 0.120(5) -0.073(4) 0.041(3) -0.026(3)
P1 0.041(2) 0.055(2) 0.043(2) -0.0060(17) 0.0079(18) 0.0070(18)
P2 0.021(3) 0.028(2) 0.026(2) 0.0067(17) 0.0061(19) 0.0025(18)
P3 0.041(2) 0.055(2) 0.043(2) -0.0060(17) 0.0079(18) 0.0070(18)
P4 0.021(3) 0.022(2) 0.036(3) -0.0065(17) 0.005(2) 0.0009(18)
P5 0.018(2) 0.0186(18) 0.027(2) 0.0062(16) 0.0045(18) 0.0014(16)
O1 0.028(3) 0.037(3) 0.034(3) 0.005(2) 0.008(3) -0.009(2)
O2 0.064(5) 0.072(5) 0.064(5) -0.002(3) 0.014(3) -0.003(3)
O3 0.030(5) 0.027(4) 0.029(4) 0.001(3) 0.008(4) 0.002(3)
O4 0.065(11) 0.032(7) 0.027(7) -0.005(5) 0.000(7) 0.017(7)
O5 0.035(5) 0.027(4) 0.042(4) 0.000(3) 0.008(4) 0.002(4)
O6 0.041(9) 0.032(6) 0.045(8) 0.008(5) 0.028(7) 0.002(6)
O7 0.031(8) 0.029(6) 0.024(6) 0.008(5) 0.001(5) -0.017(5)
O8 0.041(4) 0.054(3) 0.040(3) -0.004(3) 0.011(3) 0.010(3)
O9 0.020(7) 0.039(7) 0.034(7) 0.003(5) 0.013(6) -0.004(5)
O10 0.025(6) 0.039(5) 0.028(5) 0.002(4) 0.004(4) 0.015(4)
O11 0.016(7) 0.020(5) 0.035(7) 0.000(5) -0.003(5) 0.001(5)
O12 0.022(5) 0.037(5) 0.030(5) 0.005(4) 0.002(4) -0.002(4)
O13 0.019(7) 0.016(5) 0.044(7) 0.003(5) -0.001(6) -0.003(5)
O14 0.027(4) 0.037(4) 0.034(4) 0.002(3) 0.008(3) -0.011(3)
O15 0.020(8) 0.048(8) 0.042(8) 0.009(6) 0.012(6) -0.005(6)
O16 0.025(7) 0.023(5) 0.022(6) 0.008(4) 0.007(5) 0.001(5)
O17 0.030(8) 0.032(6) 0.034(7) 0.001(5) 0.016(6) 0.005(5)
O18 0.023(5) 0.037(5) 0.031(5) 0.004(4) 0.002(4) -0.002(4)
O19 0.031(8) 0.021(5) 0.035(7) 0.006(5) 0.011(6) 0.002(5)
O20 0.030(8) 0.032(6) 0.035(7) -0.004(5) 0.017(6) 0.002(5)
O21 0.014(7) 0.046(7) 0.037(7) -0.004(6) 0.007(6) 0.002(5)
O22 0.025(4) 0.036(4) 0.033(4) 0.006(3) 0.007(3) -0.008(3)
O23 0.023(5) 0.037(5) 0.020(4) 0.001(4) 0.001(4) -0.002(4)
O24 0.024(8) 0.027(6) 0.047(8) -0.010(5) 0.004(6) 0.000(5)
O25 0.032(8) 0.038(7) 0.026(6) 0.007(5) 0.019(6) 0.006(6)
O26 0.024(7) 0.031(6) 0.032(7) -0.008(5) 0.006(6) 0.000(5)
O27 0.027(6) 0.041(5) 0.029(5) 0.002(4) 0.001(4) 0.015(4)
O28 0.021(5) 0.020(4) 0.026(4) 0.001(3) 0.006(4) -0.001(4)
O29 0.011(7) 0.034(6) 0.033(7) -0.010(5) 0.009(5) -0.004(5)
O30 0.018(5) 0.023(4) 0.033(5) 0.001(4) 0.002(4) 0.001(4)
O31 0.020(5) 0.021(4) 0.027(4) 0.002(3) 0.009(4) -0.001(4)
O32 0.011(6) 0.014(5) 0.044(7) 0.001(4) 0.002(5) 0.007(4)
O33 0.010(5) 0.028(4) 0.028(5) -0.006(3) 0.000(4) 0.001(4)
O34 0.019(7) 0.025(5) 0.024(6) -0.003(4) 0.006(5) 0.002(5)
O35 0.025(5) 0.022(4) 0.023(4) 0.006(3) 0.007(4) -0.006(4)
O36 0.027(8) 0.035(7) 0.032(7) 0.013(5) 0.004(6) -0.003(5)
O37 0.031(5) 0.023(4) 0.053(5) -0.008(3) 0.006(4) -0.005(3)
O38 0.014(7) 0.026(6) 0.040(7) 0.005(5) 0.008(5) -0.003(5)
O39 0.022(5) 0.035(5) 0.019(4) 0.000(4) 0.002(4) 0.001(4)
O40 0.021(7) 0.032(6) 0.031(6) 0.006(5) 0.015(5) 0.002(5)
O41 0.025(7) 0.018(5) 0.033(6) 0.009(4) 0.005(5) 0.001(5)
O42 0.020(7) 0.021(5) 0.029(6) -0.008(4) 0.011(5) -0.004(5)
O43 0.019(7) 0.031(6) 0.027(6) 0.002(5) 0.009(5) 0.003(5)
O44 0.027(8) 0.034(6) 0.029(7) -0.003(5) -0.006(6) 0.004(5)
O45 0.030(7) 0.016(5) 0.033(7) 0.002(4) 0.011(6) 0.005(5)
O46 0.016(5) 0.017(4) 0.034(5) -0.003(3) 0.008(4) 0.006(3)
O47 0.018(5) 0.022(4) 0.033(5) 0.000(4) 0.002(4) 0.001(4)
O48 0.028(4) 0.039(4) 0.040(4) -0.009(4) 0.005(4) -0.005(4)
O49 0.035(8) 0.022(6) 0.036(7) 0.009(5) 0.004(6) -0.002(5)
O50 0.018(7) 0.023(5) 0.030(6) 0.004(4) 0.003(5) -0.003(5)
O51 0.013(7) 0.045(7) 0.030(7) -0.010(5) 0.006(5) 0.005(5)
O52 0.027(7) 0.022(5) 0.016(5) -0.001(4) 0.012(5) 0.009(5)
O53 0.008(6) 0.031(6) 0.022(6) 0.011(4) -0.003(5) -0.002(5)
O54 0.024(5) 0.021(4) 0.022(4) 0.002(3) 0.008(4) -0.005(4)
O55 0.015(6) 0.024(5) 0.022(6) 0.009(4) 0.007(5) -0.001(4)
O56 0.018(7) 0.028(6) 0.029(6) 0.003(5) 0.016(5) 0.002(5)
O57 0.016(5) 0.018(4) 0.035(5) -0.004(3) 0.009(4) 0.006(3)
O58 0.011(5) 0.028(4) 0.030(5) -0.006(3) 0.001(4) 0.000(4)
O59 0.022(7) 0.023(6) 0.039(7) 0.006(5) 0.003(6) 0.001(5)
O60 0.028(8) 0.030(6) 0.037(7) 0.000(5) 0.014(6) 0.008(5)
O61 0.030(4) 0.024(4) 0.037(4) 0.002(3) 0.008(4) 0.002(3)
O62 0.010(6) 0.028(6) 0.030(6) 0.012(5) 0.000(5) 0.001(5)
O63 0.014(6) 0.027(6) 0.023(6) 0.000(4) 0.004(5) -0.001(5)
O64 0.020(7) 0.021(5) 0.029(6) 0.003(4) 0.012(5) -0.001(5)
O65 0.009(6) 0.035(6) 0.027(6) 0.002(5) 0.003(5) 0.001(5)
O66 0.027(7) 0.029(6) 0.027(6) -0.001(5) -0.001(5) -0.012(5)
O67 0.017(7) 0.021(5) 0.033(6) 0.003(5) 0.001(5) 0.000(5)
O68 0.034(4) 0.028(3) 0.057(4) -0.009(3) 0.006(4) -0.004(3)
O69 0.042(3) 0.054(2) 0.043(2) -0.0063(19) 0.008(2) 0.008(2)
O70 0.031(5) 0.028(4) 0.031(4) 0.002(3) 0.011(4) 0.003(4)
O71 0.032(5) 0.027(4) 0.030(4) 0.000(3) 0.007(4) 0.005(3)
O72 0.028(3) 0.038(3) 0.035(3) 0.005(2) 0.009(3) -0.008(2)
O73 0.032(4) 0.040(4) 0.042(4) -0.009(3) 0.006(3) -0.005(3)
O1W 0.026(8) 0.041(7) 0.050(8) 0.029(6) 0.005(6) 0.008(6)
O2W 0.032(4) 0.029(3) 0.031(4) 0.001(3) 0.008(3) 0.004(3)
O3W 0.040(9) 0.035(7) 0.048(8) 0.011(6) 0.004(7) -0.003(6)
O4W 0.045(10) 0.025(6) 0.065(10) 0.013(6) 0.014(7) -0.010(6)
O5W 0.016(8) 0.031(7) 0.095(12) -0.004(7) 0.012(7) 0.005(5)
O6W 0.049(11) 0.017(6) 0.115(14) 0.016(7) 0.002(9) 0.001(6)
O7W 0.015(8) 0.052(9) 0.099(13) 0.000(8) -0.021(8) -0.005(6)
O8W 0.063(12) 0.032(7) 0.082(12) 0.013(7) 0.005(9) -0.003(7)
O9W 0.054(11) 0.035(8) 0.110(14) 0.028(8) 0.035(10) -0.007(7)
O10W 0.083(16) 0.069(12) 0.107(16) 0.044(10) 0.012(12) 0.001(10)
O11W 0.038(16) 0.018(11) 0.033(13) 0.003(9) 0.018(12) 0.009(10)
C1 0.056(8) 0.109(9) 0.044(6) -0.010(6) -0.021(5) 0.011(7)
C2 0.056(8) 0.109(9) 0.046(6) -0.010(6) -0.022(5) 0.011(7)
C3 0.056(8) 0.108(9) 0.046(6) -0.010(6) -0.022(5) 0.009(7)
C4 0.055(8) 0.107(9) 0.045(6) -0.008(6) -0.021(5) 0.007(7)
C5 0.056(8) 0.107(9) 0.043(6) -0.007(6) -0.020(5) 0.007(7)
C6 0.055(8) 0.109(9) 0.043(6) -0.008(6) -0.020(5) 0.008(7)
C7 0.027(3) 0.037(3) 0.033(3) 0.005(2) 0.008(2) -0.009(2)
C8 0.025(4) 0.039(4) 0.037(4) 0.009(3) 0.012(3) -0.004(3)
C9 0.032(4) 0.025(3) 0.040(4) 0.003(3) 0.007(3) 0.002(3)
C10 0.031(5) 0.032(4) 0.059(5) -0.014(4) 0.007(4) -0.006(4)
C11 0.032(4) 0.030(3) 0.058(4) -0.011(3) 0.006(4) -0.005(3)
C12 0.032(5) 0.034(4) 0.061(5) -0.014(4) 0.006(4) -0.006(4)
C13 0.032(5) 0.034(4) 0.061(5) -0.012(4) 0.006(4) -0.007(4)
C14 0.031(4) 0.028(4) 0.044(4) 0.008(3) 0.006(4) 0.004(3)
C15 0.028(4) 0.041(4) 0.040(4) 0.013(3) 0.011(4) -0.004(4)
C16 0.027(3) 0.037(3) 0.033(3) 0.005(2) 0.008(2) -0.009(2)
C17 0.032(5) 0.032(4) 0.060(5) -0.011(4) 0.006(4) -0.007(3)
C18 0.031(5) 0.030(4) 0.045(4) 0.011(4) 0.005(4) 0.003(4)
C19 0.030(4) 0.029(4) 0.058(5) -0.013(4) 0.006(4) -0.005(3)
C20 0.031(4) 0.039(3) 0.042(4) -0.009(3) 0.006(3) -0.005(3)
C21 0.027(4) 0.040(4) 0.039(4) 0.011(3) 0.011(3) -0.005(3)
C22 0.030(4) 0.030(4) 0.044(4) 0.010(3) 0.006(4) 0.003(3)
C23 0.029(4) 0.037(4) 0.040(4) -0.013(3) 0.011(4) 0.000(4)
C24 0.026(4) 0.041(4) 0.039(4) 0.010(3) 0.011(4) -0.003(4)
C25 0.029(4) 0.036(4) 0.039(4) -0.013(3) 0.012(4) 0.000(4)
C26 0.031(5) 0.029(4) 0.044(4) 0.009(3) 0.006(4) 0.005(3)
C27 0.031(4) 0.027(3) 0.043(4) 0.007(3) 0.006(3) 0.002(3)
C28 0.027(3) 0.039(3) 0.037(3) 0.008(3) 0.010(3) -0.005(3)
C29 0.029(4) 0.036(4) 0.039(4) -0.011(3) 0.010(4) -0.001(3)
C30 0.029(4) 0.036(4) 0.041(4) -0.012(3) 0.008(4) -0.002(3)
C31 0.029(4) 0.037(4) 0.042(4) -0.014(3) 0.009(4) 0.000(4)
C32 0.027(4) 0.042(4) 0.040(4) 0.013(3) 0.011(4) -0.003(4)
C33 0.030(4) 0.028(4) 0.042(4) 0.009(3) 0.007(4) 0.002(3)
C34 0.034(4) 0.027(3) 0.057(4) -0.009(3) 0.006(3) -0.004(3)
C35 0.029(4) 0.036(3) 0.041(4) -0.010(3) 0.008(3) -0.002(3)
Li1 0.04(2) 0.06(2) 0.022(16) -0.007(14) -0.012(15) 0.020(18)
Li2 0.05(3) 0.029(17) 0.10(3) -0.006(17) 0.01(2) -0.031(16)

loop_
_atom_type_symbol
_atom_type_description
_atom_type_scat_dispersion_real
_atom_type_scat_dispersion_imag
_atom_type_scat_source
C C 0.0033 0.0016 'International Tables Vol C Tables 4.2.6.8 and 6.1.1.4'
H H 0.0000 0.0000 'International Tables Vol C Tables 4.2.6.8 and 6.1.1.4'
Li Li -0.0003 0.0001 'International Tables Vol C Tables 4.2.6.8 and 6.1.1.4'
O O 0.0106 0.0060 'International Tables Vol C Tables 4.2.6.8 and 6.1.1.4'
P P 0.1023 0.0942 'International Tables Vol C Tables 4.2.6.8 and 6.1.1.4'
K K 0.2009 0.2494 'International Tables Vol C Tables 4.2.6.8 and 6.1.1.4'
U U -9.6767 9.6646 'International Tables Vol C Tables 4.2.6.8 and 6.1.1.4'

loop_
_geom_angle_atom_site_label_1
_geom_angle_atom_site_label_2
_geom_angle_atom_site_label_3
_geom_angle
_geom_angle_site_symmetry_1
_geom_angle_site_symmetry_3
O11 U1 O67 178.1(5) . .
O11 U1 O45 94.7(5) . .
O67 U1 O45 87.1(5) . .
O11 U1 O57 88.3(4) . .
O67 U1 O57 91.6(4) . .
O45 U1 O57 72.6(4) . .
O11 U1 O19 88.9(5) . 3_676
O67 U1 O19 90.0(5) . 3_676
O45 U1 O19 143.8(4) . 3_676
O57 U1 O19 143.6(4) . 3_676
O11 U1 O16 88.8(5) . .
O67 U1 O16 89.4(5) . .
O45 U1 O16 176.4(4) . .
O57 U1 O16 106.9(3) . .
O19 U1 O16 36.7(3) 3_676 .
O11 U1 O46 91.0(4) . .
O67 U1 O46 87.8(4) . .
O45 U1 O46 108.7(4) . .
O57 U1 O46 36.6(3) . .
O19 U1 O46 107.1(4) 3_676 .
O16 U1 O46 70.4(3) . .
O11 U1 O37 89.9(4) . .
O67 U1 O37 91.3(4) . .
O45 U1 O37 72.6(4) . .
O57 U1 O37 144.9(4) . .
O19 U1 O37 71.4(4) 3_676 .
O16 U1 O37 108.1(4) . .
O46 U1 O37 178.3(4) . .
O11 U1 K5 131.6(4) . .
O67 U1 K5 49.5(4) . .
O45 U1 K5 47.5(3) . .
O57 U1 K5 55.8(3) . .
O19 U1 K5 139.4(3) 3_676 .
O16 U1 K5 129.2(3) . .
O46 U1 K5 78.4(3) . .
O37 U1 K5 102.0(3) . .
O11 U1 K10 48.0(4) . .
O67 U1 K10 130.3(4) . .
O45 U1 K10 142.6(3) . .
O57 U1 K10 104.1(3) . .
O19 U1 K10 50.5(3) 3_676 .
O16 U1 K10 41.0(3) . .
O46 U1 K10 79.1(3) . .
O37 U1 K10 100.5(3) . .
K5 U1 K10 157.51(12) . .
O11 U1 K3 137.0(3) . .
O67 U1 K3 41.2(3) . .
O45 U1 K3 117.0(3) . .
O57 U1 K3 75.7(2) . .
O19 U1 K3 81.9(3) 3_676 .
O16 U1 K3 59.7(3) . .
O46 U1 K3 53.0(3) . .
O37 U1 K3 125.5(3) . .
K5 U1 K3 69.58(8) . .
K10 U1 K3 97.25(10) . .
O11 U1 K1 156.5(4) . 3_676
O67 U1 K1 23.4(3) . 3_676
O45 U1 K1 94.6(3) . 3_676
O57 U1 K1 115.0(3) . 3_676
O19 U1 K1 71.1(3) 3_676 3_676
O16 U1 K1 82.4(3) . 3_676
O46 U1 K1 106.3(3) . 3_676
O37 U1 K1 72.5(3) . 3_676
K5 U1 K1 68.85(8) . 3_676
K10 U1 K1 118.92(11) . 3_676
K3 U1 K1 53.95(8) . 3_676
O52 U2 O63 179.7(5) . .
O52 U2 O35 88.6(4) . .
O63 U2 O35 91.2(4) . .
O52 U2 O57 88.9(4) . .
O63 U2 O57 91.1(4) . .
O35 U2 O57 147.5(4) . .
O52 U2 O8 86.1(5) . .
O63 U2 O8 94.2(5) . .
O35 U2 O8 141.4(4) . .
O57 U2 O8 70.6(4) . .
O52 U2 O46 88.1(4) . .
O63 U2 O46 91.7(4) . .
O35 U2 O46 111.2(3) . .
O57 U2 O46 36.4(3) . .
O8 U2 O46 106.8(4) . .
O52 U2 O54 88.3(4) . .
O63 U2 O54 91.4(4) . .
O35 U2 O54 36.5(3) . .
O57 U2 O54 111.0(3) . .
O8 U2 O54 174.2(4) . .
O46 U2 O54 74.6(3) . .
O52 U2 O14 87.1(4) . .
O63 U2 O14 93.1(4) . .
O35 U2 O14 70.6(4) . .
O57 U2 O14 141.6(4) . .
O8 U2 O14 71.0(4) . .
O46 U2 O14 174.9(4) . .
O54 U2 O14 107.1(4) . .
O52 U2 K5 45.4(3) . .
O63 U2 K5 134.8(3) . .
O35 U2 K5 133.7(3) . .
O57 U2 K5 55.1(3) . .
O8 U2 K5 49.7(3) . .
O46 U2 K5 77.8(3) . .
O54 U2 K5 126.2(3) . .
O14 U2 K5 97.5(3) . .
O52 U2 K6 44.5(3) . .
O63 U2 K6 135.5(3) . .
O35 U2 K6 55.4(3) . .
O57 U2 K6 133.2(3) . .
O8 U2 K6 96.6(4) . .
O46 U2 K6 125.5(3) . .
O54 U2 K6 78.2(3) . .
O14 U2 K6 51.1(3) . .
K5 U2 K6 81.85(8) . .
O52 U2 K3 43.3(3) . .
O63 U2 K3 136.4(4) . .
O35 U2 K3 78.6(3) . .
O57 U2 K3 77.5(3) . .
O8 U2 K3 120.0(3) . .
O46 U2 K3 54.9(3) . .
O54 U2 K3 56.0(3) . .
O14 U2 K3 121.8(3) . .
K5 U2 K3 70.35(8) . .
K6 U2 K3 70.69(8) . .
O60 U3 O59 178.6(6) . .
O60 U3 O58 90.1(4) . .
O59 U3 O58 90.0(4) . .
O60 U3 O29 92.2(5) . .
O59 U3 O29 87.1(5) . .
O58 U3 O29 152.2(4) . .
O60 U3 O43 83.7(5) . 3_676
O59 U3 O43 96.4(4) . 3_676
O58 U3 O43 169.2(4) . 3_676
O29 U3 O43 37.5(4) . 3_676
O60 U3 O33 85.5(5) . .
O59 U3 O33 95.4(5) . .
O58 U3 O33 35.8(4) . .
O29 U3 O33 171.9(4) . .
O43 U3 O33 134.4(4) 3_676 .
O60 U3 O32 86.9(5) . .
O59 U3 O32 91.8(4) . .
O58 U3 O32 75.7(4) . .
O29 U3 O32 76.8(4) . .
O43 U3 O32 112.7(4) 3_676 .
O33 U3 O32 110.8(4) . .
O60 U3 O21 97.3(5) . .
O59 U3 O21 84.0(5) . .
O58 U3 O21 102.5(4) . .
O29 U3 O21 104.7(4) . .
O43 U3 O21 69.7(4) 3_676 .
O33 U3 O21 68.0(4) . .
O32 U3 O21 175.4(4) . .
O60 U3 K2 144.5(4) . .
O59 U3 K2 36.8(4) . .
O58 U3 K2 97.4(3) . .
O29 U3 K2 96.7(3) . .
O43 U3 K2 82.8(3) 3_676 .
O33 U3 K2 80.9(3) . .
O32 U3 K2 128.6(2) . .
O21 U3 K2 47.1(3) . .
O60 U3 K8 37.9(4) . .
O59 U3 K8 142.5(4) . .
O58 U3 K8 125.2(3) . .
O29 U3 K8 67.8(3) . .
O43 U3 K8 46.8(3) 3_676 .
O33 U3 K8 106.3(3) . .
O32 U3 K8 107.9(3) . .
O21 U3 K8 76.6(3) . .
K2 U3 K8 116.49(11) . .
O60 U3 K5 146.4(4) . .
O59 U3 K5 33.2(4) . .
O58 U3 K5 59.5(3) . .
O29 U3 K5 108.1(3) . .
O43 U3 K5 128.5(3) 3_676 .
O33 U3 K5 77.6(3) . .
O32 U3 K5 72.6(2) . .
O21 U3 K5 102.8(3) . .
K2 U3 K5 61.02(8) . .
K8 U3 K5 175.25(11) . .
O60 U3 K7 23.5(4) . 2_645
O59 U3 K7 156.0(4) . 2_645
O58 U3 K7 68.3(3) . 2_645
O29 U3 K7 107.3(3) . 2_645
O43 U3 K7 106.7(3) 3_676 2_645
O33 U3 K7 73.2(3) . 2_645
O32 U3 K7 73.6(3) . 2_645
O21 U3 K7 109.8(3) . 2_645
K2 U3 K7 151.28(12) . 2_645
K8 U3 K7 61.42(13) . 2_645
K5 U3 K7 122.87(10) . 2_645
O50 U4 O55 178.6(5) . .
O50 U4 O64 95.1(4) . .
O55 U4 O64 86.0(4) . .
O50 U4 O28 88.2(5) . 3_676
O55 U4 O28 91.4(4) . 3_676
O64 U4 O28 143.7(4) . 3_676
O50 U4 O35 89.0(4) . .
O55 U4 O35 90.6(4) . .
O64 U4 O35 72.0(4) . .
O28 U4 O35 144.3(4) 3_676 .
O50 U4 O31 90.3(4) . 3_676
O55 U4 O31 88.6(4) . 3_676
O64 U4 O31 174.6(4) . 3_676
O28 U4 O31 36.2(3) 3_676 3_676
O35 U4 O31 108.3(3) . 3_676
O50 U4 O54 91.0(4) . .
O55 U4 O54 88.0(4) . .
O64 U4 O54 108.4(4) . .
O28 U4 O54 107.7(3) 3_676 .
O35 U4 O54 36.8(3) . .
O31 U4 O54 71.5(4) 3_676 .
O50 U4 O61 89.1(4) . .
O55 U4 O61 92.0(4) . .
O64 U4 O61 72.1(4) . .
O28 U4 O61 71.8(4) 3_676 .
O35 U4 O61 143.7(4) . .
O31 U4 O61 108.0(4) 3_676 .
O54 U4 O61 179.6(4) . .
O50 U4 K6 132.1(4) . .
O55 U4 K6 48.4(3) . .
O64 U4 K6 47.0(3) . .
O28 U4 K6 139.6(3) 3_676 .
O35 U4 K6 55.7(3) . .
O31 U4 K6 128.5(3) 3_676 .
O54 U4 K6 78.9(3) . .
O61 U4 K6 101.3(3) . .
O50 U4 K9 47.8(4) . 3_676
O55 U4 K9 131.1(3) . 3_676
O64 U4 K9 142.9(3) . 3_676
O28 U4 K9 50.6(3) 3_676 3_676
O35 U4 K9 104.2(3) . 3_676
O31 U4 K9 42.5(3) 3_676 3_676
O54 U4 K9 78.5(3) . 3_676
O61 U4 K9 101.2(3) . 3_676
K6 U4 K9 157.49(12) . 3_676
O50 U4 K3 137.7(3) . .
O55 U4 K3 41.0(3) . .
O64 U4 K3 116.7(3) . .
O28 U4 K3 82.0(2) 3_676 .
O35 U4 K3 76.4(2) . .
O31 U4 K3 58.6(3) 3_676 .
O54 U4 K3 54.1(3) . .
O61 U4 K3 125.6(3) . .
K6 U4 K3 69.80(8) . .
K9 U4 K3 97.17(10) 3_676 .
O50 U4 K2 155.1(4) . 3_676
O55 U4 K2 25.2(3) . 3_676
O64 U4 K2 94.6(3) . 3_676
O28 U4 K2 70.7(3) 3_676 3_676
O35 U4 K2 115.8(3) . 3_676
O31 U4 K2 80.4(3) 3_676 3_676
O54 U4 K2 107.6(3) . 3_676
O61 U4 K2 72.3(3) . 3_676
K6 U4 K2 69.38(9) . 3_676
K9 U4 K2 118.61(11) 3_676 3_676
K3 U4 K2 54.12(8) . 3_676
O40 U5 O41 177.5(5) . .
O40 U5 O51 86.6(5) . .
O41 U5 O51 92.3(5) . .
O40 U5 O47 84.5(4) . .
O41 U5 O47 94.0(4) . .
O51 U5 O47 113.4(4) . .
O40 U5 O30 90.4(4) . .
O41 U5 O30 87.2(4) . .
O51 U5 O30 77.6(4) . .
O47 U5 O30 36.7(4) . .
O40 U5 O10 91.1(5) . .
O41 U5 O10 90.7(4) . .
O51 U5 O10 76.3(4) . .
O47 U5 O10 169.0(4) . .
O30 U5 O10 153.7(4) . .
O40 U5 O27 89.9(5) . .
O41 U5 O27 92.6(5) . .
O51 U5 O27 112.5(4) . .
O47 U5 O27 133.3(4) . .
O30 U5 O27 169.8(4) . .
O10 U5 O27 36.4(4) . .
O40 U5 O66 90.2(5) . .
O41 U5 O66 91.0(5) . .
O51 U5 O66 176.7(4) . .
O47 U5 O66 66.9(4) . .
O30 U5 O66 103.1(4) . .
O10 U5 O66 103.1(4) . .
O27 U5 O66 66.8(4) . .
O40 U5 K6 137.7(4) . .
O41 U5 K6 43.1(4) . .
O51 U5 K6 135.0(3) . .
O47 U5 K6 72.7(3) . .
O30 U5 K6 91.7(3) . .
O10 U5 K6 104.5(3) . .
O27 U5 K6 81.3(3) . .
O66 U5 K6 48.4(3) . .
O40 U5 K7 46.1(4) . .
O41 U5 K7 133.0(4) . .
O51 U5 K7 116.5(3) . .
O47 U5 K7 41.8(3) . .
O30 U5 K7 65.9(3) . .
O10 U5 K7 130.2(3) . .
O27 U5 K7 107.5(3) . .
O66 U5 K7 61.3(3) . .
K6 U5 K7 97.49(11) . .
O40 U5 K4 144.6(4) . .
O41 U5 K4 36.0(4) . .
O51 U5 K4 66.3(3) . .
O47 U5 K4 126.2(3) . .
O30 U5 K4 104.6(3) . .
O10 U5 K4 61.5(3) . .
O27 U5 K4 80.8(3) . .
O66 U5 K4 116.4(2) . .
K6 U5 K4 74.76(7) . .
K7 U5 K4 167.97(10) . .
O49 U6 O62 179.3(5) . .
O49 U6 O43 91.8(5) . .
O62 U6 O43 87.9(5) . .
O49 U6 O47 89.2(4) . .
O62 U6 O47 90.8(4) . .
O43 U6 O47 152.7(4) . .
O49 U6 O29 83.2(5) . 3_676
O62 U6 O29 96.9(4) . 3_676
O43 U6 O29 37.3(4) . 3_676
O47 U6 O29 168.2(4) . 3_676
O49 U6 O13 88.7(5) . .
O62 U6 O13 90.6(4) . .
O43 U6 O13 77.3(4) . .
O47 U6 O13 75.4(4) . .
O29 U6 O13 113.3(4) 3_676 .
O49 U6 O30 85.3(5) . .
O62 U6 O30 95.1(4) . .
O43 U6 O30 171.2(4) . .
O47 U6 O30 35.8(4) . .
O29 U6 O30 133.9(4) 3_676 .
O13 U6 O30 110.9(4) . .
O49 U6 O38 96.6(5) . .
O62 U6 O38 84.1(4) . .
O43 U6 O38 103.4(4) . .
O47 U6 O38 103.6(4) . .
O29 U6 O38 68.5(4) 3_676 .
O13 U6 O38 174.6(3) . .
O30 U6 O38 68.7(4) . .
O49 U6 K1 143.9(4) . .
O62 U6 K1 36.8(3) . .
O43 U6 K1 96.3(3) . .
O47 U6 K1 98.9(3) . .
O29 U6 K1 82.3(3) 3_676 .
O13 U6 K1 127.4(2) . .
O30 U6 K1 81.4(3) . .
O38 U6 K1 47.4(2) . .
O49 U6 K6 147.1(4) . .
O62 U6 K6 32.6(3) . .
O43 U6 K6 108.7(3) . .
O47 U6 K6 60.7(3) . .
O29 U6 K6 128.6(3) 3_676 .
O13 U6 K6 71.8(2) . .
O30 U6 K6 77.6(3) . .
O38 U6 K6 103.0(2) . .
K1 U6 K6 60.95(8) . .
O56 U7 O44 178.1(6) . .
O56 U7 O18 92.5(4) . .
O44 U7 O18 87.8(5) . .
O56 U7 O10 93.1(4) . .
O44 U7 O10 88.2(5) . .
O18 U7 O10 129.9(4) . .
O56 U7 O2 91.8(5) . .
O44 U7 O2 86.3(6) . .
O18 U7 O2 114.1(5) . .
O10 U7 O2 115.4(5) . .
O56 U7 O12 89.2(4) . .
O44 U7 O12 89.9(5) . .
O18 U7 O12 36.0(4) . .
O10 U7 O12 165.9(4) . .
O2 U7 O12 78.4(5) . .
O56 U7 O27 91.1(4) . .
O44 U7 O27 89.1(5) . .
O18 U7 O27 166.1(4) . .
O10 U7 O27 36.4(4) . .
O2 U7 O27 79.1(5) . .
O12 U7 O27 157.5(4) . .
O56 U7 O24 88.9(5) . .
O44 U7 O24 93.0(5) . .
O18 U7 O24 65.0(4) . .
O10 U7 O24 65.4(4) . .
O2 U7 O24 178.9(5) . .
O12 U7 O24 100.8(4) . .
O27 U7 O24 101.7(4) . .
O56 U7 K4 40.6(4) . .
O44 U7 K4 141.2(4) . .
O18 U7 K4 76.5(3) . .
O10 U7 K4 76.1(3) . .
O2 U7 K4 132.5(4) . .
O12 U7 K4 96.9(3) . .
O27 U7 K4 97.8(3) . .
O24 U7 K4 48.3(3) . .
O25 U8 O34 178.9(5) . .
O25 U8 O28 87.5(4) . .
O34 U8 O28 92.5(4) . .
O25 U8 O23 87.5(5) . .
O34 U8 O23 91.9(5) . .
O28 U8 O23 146.3(4) . .
O25 U8 O31 90.2(4) . .
O34 U8 O31 89.1(4) . .
O28 U8 O31 36.5(3) . .
O23 U8 O31 110.2(4) . .
O25 U8 O4 96.3(5) . .
O34 U8 O4 84.4(5) . .
O28 U8 O4 140.5(4) . .
O23 U8 O4 73.2(4) . .
O31 U8 O4 172.8(5) . .
O25 U8 O39 90.3(5) . .
O34 U8 O39 88.6(4) . .
O28 U8 O39 110.4(4) . .
O23 U8 O39 36.4(4) . .
O31 U8 O39 73.9(3) . .
O4 U8 O39 108.9(4) . .
O25 U8 O48 89.3(5) . .
O34 U8 O48 91.8(4) . .
O28 U8 O48 70.1(4) . .
O23 U8 O48 143.1(4) . .
O31 U8 O48 106.6(4) . .
O4 U8 O48 70.7(4) . .
O39 U8 O48 179.4(4) . .
O25 U8 K4 135.9(3) . .
O34 U8 K4 44.3(3) . .
O28 U8 K4 135.7(3) . .
O23 U8 K4 61.9(3) . .
O31 U8 K4 128.5(3) . .
O4 U8 K4 46.9(3) . .
O39 U8 K4 82.8(3) . .
O48 U8 K4 97.2(3) . .
O25 U8 K3 138.0(4) . 3_676
O34 U8 K3 40.9(3) . 3_676
O28 U8 K3 80.4(3) . 3_676
O23 U8 K3 81.3(3) . 3_676
O31 U8 K3 57.2(3) . 3_676
O4 U8 K3 118.3(3) . 3_676
O39 U8 K3 57.8(3) . 3_676
O48 U8 K3 122.8(3) . 3_676
K4 U8 K3 71.47(8) . 3_676
O25 U8 K9 52.8(4) . .
O34 U8 K9 126.6(3) . .
O28 U8 K9 45.9(3) . .
O23 U8 K9 107.1(3) . .
O31 U8 K9 37.5(3) . .
O4 U8 K9 148.6(3) . .
O39 U8 K9 80.3(3) . .
O48 U8 K9 99.8(3) . .
K4 U8 K9 161.13(11) . .
K3 U8 K9 92.30(11) 3_676 .
O25 U8 K2 155.2(4) . .
O34 U8 K2 25.5(3) . .
O28 U8 K2 72.8(3) . .
O23 U8 K2 117.3(3) . .
O31 U8 K2 82.9(3) . .
O4 U8 K2 90.0(4) . .
O39 U8 K2 110.3(3) . .
O48 U8 K2 70.2(3) . .
K4 U8 K2 63.06(8) . .
K3 U8 K2 54.41(8) 3_676 .
K9 U8 K2 115.58(10) . .
O42 U9 O20 178.0(5) . .
O42 U9 O15 94.1(5) . .
O20 U9 O15 87.3(5) . .
O42 U9 O12 91.8(4) . .
O20 U9 O12 89.1(5) . .
O15 U9 O12 111.8(4) . .
O42 U9 O58 91.8(4) . .
O20 U9 O58 86.4(4) . .
O15 U9 O58 113.9(4) . .
O12 U9 O58 133.7(4) . .
O42 U9 O18 91.4(4) . .
O20 U9 O18 90.4(5) . .
O15 U9 O18 76.1(4) . .
O12 U9 O18 35.9(4) . .
O58 U9 O18 169.3(4) . .
O42 U9 O33 87.3(4) . .
O20 U9 O33 91.5(4) . .
O15 U9 O33 79.3(4) . .
O12 U9 O33 168.9(4) . .
O58 U9 O33 35.3(4) . .
O18 U9 O33 155.2(4) . .
O42 U9 O65 90.0(4) . .
O20 U9 O65 88.6(5) . .
O15 U9 O65 175.9(4) . .
O12 U9 O65 68.1(4) . .
O58 U9 O65 65.8(4) . .
O18 U9 O65 104.0(4) . .
O33 U9 O65 100.8(4) . .
O42 U9 K5 42.0(4) . .
O20 U9 K5 136.5(4) . .
O15 U9 K5 135.7(3) . .
O12 U9 K5 81.1(3) . .
O58 U9 K5 71.4(3) . .
O18 U9 K5 104.6(3) . .
O33 U9 K5 90.9(3) . .
O65 U9 K5 48.4(3) . .
O42 U9 K4 37.5(4) . .
O20 U9 K4 144.4(4) . .
O15 U9 K4 66.3(3) . .
O12 U9 K4 80.0(3) . .
O58 U9 K4 125.2(3) . .
O18 U9 K4 61.4(3) . .
O33 U9 K4 105.5(2) . .
O65 U9 K4 117.4(2) . .
K5 U9 K4 75.31(7) . .
O53 U10 O9 179.5(6) . .
O53 U10 O7 84.3(4) . .
O9 U10 O7 95.4(5) . .
O53 U10 O19 93.4(5) . .
O9 U10 O19 87.0(5) . .
O7 U10 O19 140.5(4) . .
O53 U10 O23 91.4(5) . .
O9 U10 O23 88.2(5) . .
O7 U10 O23 73.0(4) . .
O19 U10 O23 146.5(4) . .
O53 U10 O16 91.2(4) . 3_676
O9 U10 O16 89.1(5) . 3_676
O7 U10 O16 174.7(4) . 3_676
O19 U10 O16 36.8(3) . 3_676
O23 U10 O16 110.0(4) . 3_676
O53 U10 O39 88.7(4) . .
O9 U10 O39 91.2(5) . .
O7 U10 O39 109.1(4) . .
O19 U10 O39 110.2(4) . .
O23 U10 O39 36.8(4) . .
O16 U10 O39 73.4(4) 3_676 .
O53 U10 O22 93.1(4) . .
O9 U10 O22 87.0(5) . .
O7 U10 O22 71.3(4) . .
O19 U10 O22 69.4(4) . .
O23 U10 O22 143.3(4) . .
O16 U10 O22 106.2(4) 3_676 .
O39 U10 O22 178.2(4) . .
O53 U10 K4 43.4(3) . .
O9 U10 K4 136.1(4) . .
O7 U10 K4 47.2(3) . .
O19 U10 K4 135.6(3) . .
O23 U10 K4 62.2(3) . .
O16 U10 K4 129.8(3) 3_676 .
O39 U10 K4 83.5(3) . .
O22 U10 K4 98.0(3) . .
O53 U10 K3 41.2(3) . 3_676
O9 U10 K3 138.9(4) . 3_676
O7 U10 K3 118.8(3) . 3_676
O19 U10 K3 80.5(3) . 3_676
O23 U10 K3 81.6(3) . 3_676
O16 U10 K3 58.3(3) 3_676 3_676
O39 U10 K3 57.9(3) . 3_676
O22 U10 K3 123.5(3) . 3_676
K4 U10 K3 71.63(8) . 3_676
O53 U10 K10 127.7(3) . 3_676
O9 U10 K10 52.7(4) . 3_676
O7 U10 K10 147.6(3) . 3_676
O19 U10 K10 46.1(3) . 3_676
O23 U10 K10 107.2(3) . 3_676
O16 U10 K10 36.6(3) 3_676 3_676
O39 U10 K10 80.2(3) . 3_676
O22 U10 K10 98.5(3) . 3_676
K4 U10 K10 161.78(12) . 3_676
K3 U10 K10 92.72(11) 3_676 3_676
O53 U10 K1 25.8(3) . .
O9 U10 K1 154.6(4) . .
O7 U10 K1 90.5(3) . .
O19 U10 K1 73.0(3) . .
O23 U10 K1 117.2(3) . .
O16 U10 K1 84.2(3) 3_676 .
O39 U10 K1 110.2(3) . .
O22 U10 K1 71.5(3) . .
K4 U10 K1 62.69(8) . .
K3 U10 K1 54.17(8) 3_676 .
K10 U10 K1 115.96(10) 3_676 .
O62 K1 O53 138.3(4) . .
O62 K1 O67 132.6(4) . 3_676
O53 K1 O67 73.7(3) . 3_676
O62 K1 O38 65.8(3) . .
O53 K1 O38 90.8(3) . .
O67 K1 O38 84.6(3) 3_676 .
O62 K1 O71 76.5(3) . .
O53 K1 O71 115.4(4) . .
O67 K1 O71 127.8(4) 3_676 .
O38 K1 O71 141.9(4) . .
O62 K1 O70 114.6(4) . .
O53 K1 O70 70.0(4) . .
O67 K1 O70 109.0(3) 3_676 .
O38 K1 O70 151.2(4) . .
O71 K1 O70 45.8(4) . .
O62 K1 O3 115.1(4) . 3_676
O53 K1 O3 105.4(3) . 3_676
O67 K1 O3 64.0(3) 3_676 3_676
O38 K1 O3 137.7(4) . 3_676
O71 K1 O3 64.1(3) . 3_676
O70 K1 O3 70.0(3) . 3_676
O62 K1 O2W 97.5(3) . .
O53 K1 O2W 93.6(3) . .
O67 K1 O2W 117.2(3) 3_676 .
O38 K1 O2W 158.1(4) . .
O71 K1 O2W 22.8(3) . .
O70 K1 O2W 23.5(3) . .
O3 K1 O2W 61.2(3) 3_676 .
O62 K1 K2 65.3(3) . 3_676
O53 K1 K2 154.0(3) . 3_676
O67 K1 K2 97.2(3) 3_676 3_676
O38 K1 K2 112.9(3) . 3_676
O71 K1 K2 51.1(3) . 3_676
O70 K1 K2 91.0(3) . 3_676
O3 K1 K2 49.8(3) 3_676 3_676
O2W K1 K2 68.5(3) . 3_676
O62 K1 K3 170.2(3) . 3_676
O53 K1 K3 50.4(2) . 3_676
O67 K1 K3 48.6(2) 3_676 3_676
O38 K1 K3 122.5(3) . 3_676
O71 K1 K3 95.5(3) . 3_676
O70 K1 K3 61.1(3) . 3_676
O3 K1 K3 55.5(3) 3_676 3_676
O2W K1 K3 75.7(2) . 3_676
K2 K1 K3 105.26(14) 3_676 3_676
O62 K1 U6 24.5(2) . .
O53 K1 U6 123.2(3) . .
O67 K1 U6 116.4(2) 3_676 .
O38 K1 U6 41.3(2) . .
O71 K1 U6 100.9(3) . .
O70 K1 U6 134.6(3) . .
O3 K1 U6 129.9(3) 3_676 .
O2W K1 U6 121.1(2) . .
K2 K1 U6 82.73(10) 3_676 .
K3 K1 U6 163.17(13) 3_676 .
O62 K1 K6 45.5(3) . .
O53 K1 K6 115.5(3) . .
O67 K1 K6 168.1(3) 3_676 .
O38 K1 K6 102.2(3) . .
O71 K1 K6 42.6(2) . .
O70 K1 K6 69.6(3) . .
O3 K1 K6 105.2(3) 3_676 .
O2W K1 K6 56.8(2) . .
K2 K1 K6 71.24(11) 3_676 .
K3 K1 K6 130.57(12) 3_676 .
U6 K1 K6 65.80(8) . .
O59 K2 O34 140.1(4) . .
O59 K2 O55 131.9(4) . 3_676
O34 K2 O55 74.2(3) . 3_676
O59 K2 O21 65.4(4) . .
O34 K2 O21 91.7(4) . .
O55 K2 O21 86.4(3) 3_676 .
O59 K2 O3 76.0(3) . .
O34 K2 O3 115.4(4) . .
O55 K2 O3 126.5(4) 3_676 .
O21 K2 O3 140.8(4) . .
O59 K2 O70 114.9(4) . .
O34 K2 O70 70.2(4) . .
O55 K2 O70 108.1(3) 3_676 .
O21 K2 O70 151.8(4) . .
O3 K2 O70 45.6(4) . .
O59 K2 O71 113.7(4) . 3_676
O34 K2 O71 105.1(3) . 3_676
O55 K2 O71 63.2(3) 3_676 3_676
O21 K2 O71 138.5(4) . 3_676
O3 K2 O71 63.6(3) . 3_676
O70 K2 O71 69.0(3) . 3_676
O59 K2 O2W 97.5(3) . .
O34 K2 O2W 93.6(3) . .
O55 K2 O2W 115.8(3) 3_676 .
O21 K2 O2W 157.8(4) . .
O3 K2 O2W 23.0(3) . .
O70 K2 O2W 23.3(3) . .
O71 K2 O2W 60.1(3) 3_676 .
O59 K2 O42 64.5(3) . .
O34 K2 O42 81.5(3) . .
O55 K2 O42 153.4(4) 3_676 .
O21 K2 O42 83.5(3) . .
O3 K2 O42 73.9(3) . .
O70 K2 O42 72.8(3) . .
O71 K2 O42 135.7(3) 3_676 .
O2W K2 O42 76.0(3) . .
O59 K2 K1 64.5(3) . 3_676
O34 K2 K1 153.0(3) . 3_676
O55 K2 K1 95.8(3) 3_676 3_676
O21 K2 K1 113.0(3) . 3_676
O3 K2 K1 50.7(3) . 3_676
O70 K2 K1 90.0(3) . 3_676
O71 K2 K1 49.1(3) 3_676 3_676
O2W K2 K1 67.8(3) . 3_676
O42 K2 K1 110.8(2) . 3_676
O59 K2 K3 168.8(3) . 3_676
O34 K2 K3 50.1(2) . 3_676
O55 K2 K3 48.3(2) 3_676 3_676
O21 K2 K3 123.6(3) . 3_676
O3 K2 K3 95.5(3) . 3_676
O70 K2 K3 60.9(3) . 3_676
O71 K2 K3 55.4(3) 3_676 3_676
O2W K2 K3 75.3(2) . 3_676
O42 K2 K3 120.6(2) . 3_676
K1 K2 K3 104.46(15) 3_676 3_676
O59 K2 U3 24.5(2) . .
O34 K2 U3 124.5(3) . .
O55 K2 U3 117.0(2) 3_676 .
O21 K2 U3 40.9(3) . .
O3 K2 U3 100.3(3) . .
O70 K2 U3 134.8(3) . .
O71 K2 U3 129.2(3) 3_676 .
O2W K2 U3 121.1(2) . .
O42 K2 U3 68.70(18) . .
K1 K2 U3 82.51(11) 3_676 .
K3 K2 U3 163.60(13) 3_676 .
O52 K3 O55 75.0(3) . .
O52 K3 O67 76.7(3) . .
O55 K3 O67 150.2(4) . .
O52 K3 O53 145.8(3) . 3_676
O55 K3 O53 137.0(3) . 3_676
O67 K3 O53 69.4(3) . 3_676
O52 K3 O34 144.8(3) . 3_676
O55 K3 O34 70.1(3) . 3_676
O67 K3 O34 136.3(3) . 3_676
O53 K3 O34 67.5(3) 3_676 3_676
O52 K3 O46 59.7(3) . .
O55 K3 O46 112.1(3) . .
O67 K3 O46 59.5(3) . .
O53 K3 O46 104.7(3) 3_676 .
O34 K3 O46 139.9(3) 3_676 .
O52 K3 O54 59.4(3) . .
O55 K3 O54 58.7(3) . .
O67 K3 O54 113.0(3) . .
O53 K3 O54 140.0(3) 3_676 .
O34 K3 O54 104.2(3) 3_676 .
O46 K3 O54 55.3(3) . .
O52 K3 O71 63.3(3) . .
O55 K3 O71 59.1(3) . .
O67 K3 O71 99.4(3) . .
O53 K3 O71 117.1(3) 3_676 .
O34 K3 O71 94.0(3) 3_676 .
O46 K3 O71 122.3(3) . .
O54 K3 O71 102.2(3) . .
O52 K3 O3 63.1(3) . .
O55 K3 O3 98.9(3) . .
O67 K3 O3 59.2(3) . .
O53 K3 O3 94.5(3) 3_676 .
O34 K3 O3 117.7(3) 3_676 .
O46 K3 O3 101.8(3) . .
O54 K3 O3 121.9(3) . .
O71 K3 O3 40.7(3) . .
O52 K3 O31 107.6(3) . 3_676
O55 K3 O31 56.7(3) . 3_676
O67 K3 O31 143.7(3) . 3_676
O53 K3 O31 102.5(3) 3_676 3_676
O34 K3 O31 55.6(3) 3_676 3_676
O46 K3 O31 90.9(3) . 3_676
O54 K3 O31 50.4(3) . 3_676
O71 K3 O31 114.9(3) . 3_676
O3 K3 O31 155.5(3) . 3_676
O52 K3 O39 141.3(3) . 3_676
O55 K3 O39 104.7(3) . 3_676
O67 K3 O39 103.2(3) . 3_676
O53 K3 O39 55.5(3) 3_676 3_676
O34 K3 O39 56.1(3) 3_676 3_676
O46 K3 O39 86.4(3) . 3_676
O54 K3 O39 86.7(3) . 3_676
O71 K3 O39 150.1(3) . 3_676
O3 K3 O39 149.9(3) . 3_676
O31 K3 O39 50.5(3) 3_676 3_676
O52 K3 O16 107.6(3) . .
O55 K3 O16 143.2(3) . .
O67 K3 O16 56.5(3) . .
O53 K3 O16 56.7(3) 3_676 .
O34 K3 O16 103.0(3) 3_676 .
O46 K3 O16 49.8(3) . .
O54 K3 O16 90.2(3) . .
O71 K3 O16 155.9(3) . .
O3 K3 O16 115.2(3) . .
O31 K3 O16 89.0(3) 3_676 .
O39 K3 O16 49.9(3) 3_676 .
O56 K4 O70 84.7(4) . .
O56 K4 O4 119.1(4) . .
O70 K4 O4 124.5(4) . .
O56 K4 O53 135.7(3) . .
O70 K4 O53 68.7(3) . .
O4 K4 O53 105.2(4) . .
O56 K4 O7 121.4(3) . .
O70 K4 O7 124.1(4) . .
O4 K4 O7 87.3(4) . .
O53 K4 O7 58.3(3) . .
O56 K4 O24 65.8(3) . .
O70 K4 O24 150.5(4) . .
O4 K4 O24 73.5(4) . .
O53 K4 O24 133.8(3) . .
O7 K4 O24 75.5(3) . .
O56 K4 O34 134.5(3) . .
O70 K4 O34 68.4(3) . .
O4 K4 O34 59.4(3) . .
O53 K4 O34 67.8(3) . .
O7 K4 O34 104.1(3) . .
O24 K4 O34 132.8(3) . .
O56 K4 O41 58.3(3) . .
O70 K4 O41 76.2(3) . .
O4 K4 O41 159.3(4) . .
O53 K4 O41 80.7(3) . .
O7 K4 O41 79.0(3) . .
O24 K4 O41 88.1(3) . .
O34 K4 O41 138.9(3) . .
O56 K4 O42 57.4(3) . .
O70 K4 O42 75.1(3) . .
O4 K4 O42 78.5(4) . .
O53 K4 O42 138.2(3) . .
O7 K4 O42 160.7(3) . .
O24 K4 O42 87.8(3) . .
O34 K4 O42 80.0(3) . .
O41 K4 O42 110.6(3) . .
O56 K4 U7 25.2(2) . .
O70 K4 U7 109.9(3) . .
O4 K4 U7 102.6(3) . .
O53 K4 U7 146.1(2) . .
O7 K4 U7 104.5(2) . .
O24 K4 U7 40.6(3) . .
O34 K4 U7 145.1(2) . .
O41 K4 U7 66.6(2) . .
O42 K4 U7 66.5(2) . .
O56 K4 P2 101.4(2) . .
O70 K4 P2 130.3(3) . .
O4 K4 P2 95.7(3) . .
O53 K4 P2 73.6(2) . .
O7 K4 P2 20.2(2) . .
O24 K4 P2 60.9(2) . .
O34 K4 P2 124.0(3) . .
O41 K4 P2 66.6(2) . .
O42 K4 P2 148.2(2) . .
U7 K4 P2 84.78(10) . .
O56 K4 U10 147.1(2) . .
O70 K4 U10 94.1(3) . .
O4 K4 U10 88.6(3) . .
O53 K4 U10 25.5(2) . .
O7 K4 U10 36.5(2) . .
O24 K4 U10 110.8(3) . .
O34 K4 U10 73.5(2) . .
O41 K4 U10 89.4(2) . .
O42 K4 U10 153.5(2) . .
U7 K4 U10 139.59(10) . .
P2 K4 U10 55.28(8) . .
O42 K5 O45 123.6(3) . .
O42 K5 O3 86.9(3) . .
O45 K5 O3 120.1(4) . .
O42 K5 O52 122.8(3) . .
O45 K5 O52 113.4(4) . .
O3 K5 O52 67.9(3) . .
O42 K5 O65 67.4(3) . .
O45 K5 O65 73.5(3) . .
O3 K5 O65 153.7(4) . .
O52 K5 O65 130.5(3) . .
O42 K5 O8 109.5(4) . .
O45 K5 O8 92.3(4) . .
O3 K5 O8 127.5(4) . .
O52 K5 O8 61.3(3) . .
O65 K5 O8 69.7(3) . .
O42 K5 O67 137.4(3) . .
O45 K5 O67 61.0(3) . .
O3 K5 O67 62.7(3) . .
O52 K5 O67 74.6(3) . .
O65 K5 O67 134.3(3) . .
O8 K5 O67 112.7(4) . .
O42 K5 O59 69.5(3) . .
O45 K5 O59 74.7(3) . .
O3 K5 O59 70.6(3) . .
O52 K5 O59 135.4(3) . .
O65 K5 O59 94.1(3) . .
O8 K5 O59 161.8(4) . .
O67 K5 O59 72.4(3) . .
O42 K5 O57 162.4(3) . .
O45 K5 O57 55.8(3) . .
O3 K5 O57 108.8(3) . .
O52 K5 O57 59.6(3) . .
O65 K5 O57 97.5(3) . .
O8 K5 O57 54.7(3) . .
O67 K5 O57 59.7(3) . .
O59 K5 O57 122.6(3) . .
O42 K5 U1 153.5(3) . .
O45 K5 U1 38.4(2) . .
O3 K5 U1 90.8(3) . .
O52 K5 U1 80.1(2) . .
O65 K5 U1 109.6(2) . .
O8 K5 U1 92.8(3) . .
O67 K5 U1 28.4(2) . .
O59 K5 U1 84.8(2) . .
O57 K5 U1 38.4(2) . .
O42 K5 U2 135.1(3) . .
O45 K5 U2 94.4(2) . .
O3 K5 U2 94.0(2) . .
O52 K5 U2 27.1(2) . .
O65 K5 U2 108.0(2) . .
O8 K5 U2 39.4(3) . .
O67 K5 U2 79.4(2) . .
O59 K5 U2 151.6(3) . .
O57 K5 U2 38.80(19) . .
U1 K5 U2 71.34(7) . .
O42 K5 U9 26.2(2) . .
O45 K5 U9 103.3(2) . .
O3 K5 U9 112.5(3) . .
O52 K5 U9 136.8(3) . .
O65 K5 U9 41.4(2) . .
O8 K5 U9 96.4(3) . .
O67 K5 U9 146.5(2) . .
O59 K5 U9 75.0(2) . .
O57 K5 U9 138.6(2) . .
U1 K5 U9 141.05(9) . .
U2 K5 U9 133.40(10) . .
O41 K6 O64 123.6(3) . .
O41 K6 O52 123.8(3) . .
O64 K6 O52 112.5(3) . .
O41 K6 O66 67.5(3) . .
O64 K6 O66 74.1(3) . .
O52 K6 O66 130.1(3) . .
O41 K6 O71 87.2(4) . .
O64 K6 O71 119.4(3) . .
O52 K6 O71 67.9(3) . .
O66 K6 O71 154.2(4) . .
O41 K6 O55 137.6(3) . .
O64 K6 O55 60.9(3) . .
O52 K6 O55 73.4(3) . .
O66 K6 O55 135.0(3) . .
O71 K6 O55 62.3(3) . .
O41 K6 O14 110.0(4) . .
O64 K6 O14 91.9(3) . .
O52 K6 O14 61.6(3) . .
O66 K6 O14 69.0(3) . .
O71 K6 O14 127.9(3) . .
O55 K6 O14 111.9(3) . .
O41 K6 O62 69.4(3) . .
O64 K6 O62 74.6(3) . .
O52 K6 O62 135.0(3) . .
O66 K6 O62 94.8(3) . .
O71 K6 O62 70.5(3) . .
O55 K6 O62 72.8(3) . .
O14 K6 O62 161.5(3) . .
O41 K6 O35 162.2(3) . .
O64 K6 O35 55.7(3) . .
O52 K6 O35 59.1(3) . .
O66 K6 O35 97.0(3) . .
O71 K6 O35 108.8(3) . .
O55 K6 O35 59.7(3) . .
O14 K6 O35 54.0(3) . .
O62 K6 O35 122.7(3) . .
O41 K6 U4 153.3(3) . .
O64 K6 U4 38.4(2) . .
O52 K6 U4 79.1(2) . .
O66 K6 U4 110.1(3) . .
O71 K6 U4 90.1(3) . .
O55 K6 U4 28.1(2) . .
O14 K6 U4 92.4(3) . .
O62 K6 U4 84.7(2) . .
O35 K6 U4 38.7(2) . .
O41 K6 U2 135.8(2) . .
O64 K6 U2 94.0(2) . .
O52 K6 U2 26.9(2) . .
O66 K6 U2 107.7(2) . .
O71 K6 U2 93.8(3) . .
O55 K6 U2 78.5(2) . .
O14 K6 U2 39.7(2) . .
O62 K6 U2 151.1(2) . .
O35 K6 U2 38.41(19) . .
U4 K6 U2 70.83(7) . .
O41 K6 U5 26.6(2) . .
O64 K6 U5 103.0(2) . .
O52 K6 U5 138.0(2) . .
O66 K6 U5 41.2(3) . .
O71 K6 U5 113.1(3) . .
O55 K6 U5 146.8(2) . .
O14 K6 U5 96.6(2) . .
O62 K6 U5 74.9(2) . .
O35 K6 U5 138.0(2) . .
U4 K6 U5 140.76(9) . .
U2 K6 U5 133.97(10) . .
O47 K7 O1W 86.9(3) . .
O47 K7 O36 64.6(3) . .
O1W K7 O36 111.2(4) . .
O47 K7 O6W 102.9(4) . .
O1W K7 O6W 81.5(4) . .
O36 K7 O6W 160.5(4) . .
O47 K7 O4W 121.3(4) . .
O1W K7 O4W 71.6(4) . .
O36 K7 O4W 73.6(4) . .
O6W K7 O4W 125.5(4) . .
O47 K7 O60 162.9(4) . 2_655
O1W K7 O60 80.6(3) . 2_655
O36 K7 O60 131.1(4) . 2_655
O6W K7 O60 63.9(4) . 2_655
O4W K7 O60 65.5(4) . 2_655
O47 K7 O40 55.7(3) . .
O1W K7 O40 114.8(4) . .
O36 K7 O40 98.6(3) . .
O6W K7 O40 62.1(3) . .
O4W K7 O40 171.7(4) . .
O60 K7 O40 119.8(4) 2_655 .
O47 K7 U5 33.3(2) . .
O1W K7 U5 110.8(3) . .
O36 K7 U5 78.0(3) . .
O6W K7 U5 83.7(3) . .
O4W K7 U5 149.9(3) . .
O60 K7 U5 144.2(3) 2_655 .
O40 K7 U5 24.3(2) . .
O47 K7 K8 151.5(3) . 2_655
O1W K7 K8 120.6(3) . 2_655
O36 K7 K8 107.3(3) . 2_655
O6W K7 K8 76.3(4) . 2_655
O4W K7 K8 78.3(3) . 2_655
O60 K7 K8 40.2(2) 2_655 2_655
O40 K7 K8 101.8(3) . 2_655
U5 K7 K8 120.32(17) . 2_655
O47 K7 U3 150.9(3) . 2_655
O1W K7 U3 67.0(2) . 2_655
O36 K7 U3 135.7(3) . 2_655
O6W K7 U3 62.2(3) . 2_655
O4W K7 U3 63.9(3) . 2_655
O60 K7 U3 13.6(2) 2_655 2_655
O40 K7 U3 123.0(3) . 2_655
U5 K7 U3 145.86(17) . 2_655
K8 K7 U3 53.79(10) 2_655 2_655
O5 K8 O11W 64.4(6) 3_676 .
O5 K8 O60 95.5(4) 3_676 .
O11W K8 O60 73.5(5) . .
O5 K8 O8W 84.7(4) 3_676 .
O11W K8 O8W 142.7(6) . .
O60 K8 O8W 133.0(4) . .
O5 K8 O43 76.2(4) 3_676 3_676
O11W K8 O43 111.7(5) . 3_676
O60 K8 O43 56.8(3) . 3_676
O8W K8 O43 78.0(4) . 3_676
O5 K8 U3 83.8(3) 3_676 .
O11W K8 U3 85.3(4) . .
O60 K8 U3 22.3(2) . .
O8W K8 U3 112.9(3) . .
O43 K8 U3 35.1(2) 3_676 .
O5 K8 K7 115.3(3) 3_676 2_645
O11W K8 K7 58.3(5) . 2_645
O60 K8 K7 42.5(2) . 2_645
O8W K8 K7 158.7(4) . 2_645
O43 K8 K7 98.7(3) 3_676 2_645
U3 K8 K7 64.79(12) . 2_645
O9 K9 O31 122.1(4) 3_776 .
O9 K9 O3W 113.8(4) 3_776 .
O31 K9 O3W 79.6(4) . .
O9 K9 O50 174.0(4) 3_776 3_676
O31 K9 O50 62.7(3) . 3_676
O3W K9 O50 69.8(4) . 3_676
O9 K9 O28 124.5(4) 3_776 .
O31 K9 O28 29.2(3) . .
O3W K9 O28 103.3(4) . .
O50 K9 O28 57.4(3) 3_676 .
O9 K9 C32 108.3(5) 3_776 3_776
O31 K9 C32 129.2(5) . 3_776
O3W K9 C32 74.7(4) . 3_776
O50 K9 C32 67.5(4) 3_676 3_776
O28 K9 C32 120.7(4) . 3_776
O9 K9 C15 104.6(5) 3_776 3_776
O31 K9 C15 129.9(5) . 3_776
O3W K9 C15 98.7(4) . 3_776
O50 K9 C15 69.8(4) 3_676 3_776
O28 K9 C15 109.1(4) . 3_776
C32 K9 C15 24.8(5) 3_776 3_776
O9 K9 C24 89.8(4) 3_776 3_776
O31 K9 C24 141.5(5) . 3_776
O3W K9 C24 67.0(4) . 3_776
O50 K9 C24 87.3(4) 3_676 3_776
O28 K9 C24 144.0(4) . 3_776
C32 K9 C24 24.6(4) 3_776 3_776
C15 K9 C24 44.0(5) 3_776 3_776
O9 K9 O25 71.8(4) 3_776 .
O31 K9 O25 57.0(3) . .
O3W K9 O25 124.5(3) . .
O50 K9 O25 110.5(3) 3_676 .
O28 K9 O25 53.1(3) . .
C32 K9 O25 159.7(5) 3_776 .
C15 K9 O25 134.9(5) 3_776 .
C24 K9 O25 160.9(4) 3_776 .
O9 K9 C21 81.9(4) 3_776 3_776
O31 K9 C21 146.7(4) . 3_776
O3W K9 C21 113.6(4) . 3_776
O50 K9 C21 92.2(4) 3_676 3_776
O28 K9 C21 119.4(4) . 3_776
C32 K9 C21 40.7(5) 3_776 3_776
C15 K9 C21 23.4(4) 3_776 3_776
C24 K9 C21 48.2(5) 3_776 3_776
O25 K9 C21 121.7(4) . 3_776
O9 K9 C8 67.9(4) 3_776 3_776
O31 K9 C8 163.0(5) . 3_776
O3W K9 C8 83.7(4) . 3_776
O50 K9 C8 108.5(4) 3_676 3_776
O28 K9 C8 158.9(4) . 3_776
C32 K9 C8 41.4(5) 3_776 3_776
C15 K9 C8 49.9(5) 3_776 3_776
C24 K9 C8 23.1(4) 3_776 3_776
O25 K9 C8 137.9(4) . 3_776
C21 K9 C8 41.2(4) 3_776 3_776
O9 K9 U4 158.6(3) 3_776 3_676
O31 K9 U4 36.9(2) . 3_676
O3W K9 U4 72.1(3) . 3_676
O50 K9 U4 25.8(2) 3_676 3_676
O28 K9 U4 37.0(2) . 3_676
C32 K9 U4 93.1(4) 3_776 3_676
C15 K9 U4 94.4(4) 3_776 3_676
C24 K9 U4 111.0(4) 3_776 3_676
O25 K9 U4 87.8(2) . 3_676
C21 K9 U4 115.5(3) 3_776 3_676
C8 K9 U4 133.4(3) 3_776 3_676
O16 K10 O25 120.2(4) . 1_455
O16 K10 O5W 77.2(4) . .
O25 K10 O5W 110.1(4) 1_455 .
O16 K10 O11 62.6(3) . .
O25 K10 O11 177.1(4) 1_455 .
O5W K10 O11 69.3(3) . .
O16 K10 O19 29.6(3) . 3_676
O25 K10 O19 124.8(4) 1_455 3_676
O5W K10 O19 101.9(4) . 3_676
O11 K10 O19 57.9(3) . 3_676
O16 K10 C31 130.3(5) . 1_455
O25 K10 C31 108.6(5) 1_455 1_455
O5W K10 C31 95.4(5) . 1_455
O11 K10 C31 68.8(4) . 1_455
O19 K10 C31 111.8(4) 3_676 1_455
O16 K10 C23 126.5(5) . 1_455
O25 K10 C23 111.3(5) 1_455 1_455
O5W K10 C23 72.4(5) . 1_455
O11 K10 C23 65.9(4) . 1_455
O19 K10 C23 120.9(4) 3_676 1_455
C31 K10 C23 23.7(4) 1_455 1_455
O16 K10 C30 148.8(5) . 1_455
O25 K10 C30 84.9(4) 1_455 1_455
O5W K10 C30 113.3(5) . 1_455
O11 K10 C30 92.7(4) . 1_455
O19 K10 C30 121.7(4) 3_676 1_455
C31 K10 C30 25.5(5) 1_455 1_455
C23 K10 C30 43.1(5) 1_455 1_455
O16 K10 O9 58.2(3) . 3_676
O25 K10 O9 71.6(4) 1_455 3_676
O5W K10 O9 123.5(4) . 3_676
O11 K10 O9 111.1(3) . 3_676
O19 K10 O9 53.2(3) 3_676 3_676
C31 K10 O9 139.2(5) 1_455 3_676
C23 K10 O9 162.7(5) 1_455 3_676
C30 K10 O9 122.9(4) 1_455 3_676
O16 K10 C25 138.1(5) . 1_455
O25 K10 C25 90.9(4) 1_455 1_455
O5W K10 C25 65.3(4) . 1_455
O11 K10 C25 86.3(4) . 1_455
O19 K10 C25 144.0(4) 3_676 1_455
C31 K10 C25 42.5(5) 1_455 1_455
C23 K10 C25 24.7(4) 1_455 1_455
C30 K10 C25 49.4(5) 1_455 1_455
O9 K10 C25 162.1(4) 3_676 1_455
O16 K10 C29 160.2(5) . 1_455
O25 K10 C29 69.1(4) 1_455 1_455
O5W K10 C29 83.1(4) . 1_455
O11 K10 C29 108.1(4) . 1_455
O19 K10 C29 160.6(4) 3_676 1_455
C31 K10 C29 48.8(5) 1_455 1_455
C23 K10 C29 42.4(5) 1_455 1_455
C30 K10 C29 41.0(4) 1_455 1_455
O9 K10 C29 138.4(4) 3_676 1_455
C25 K10 C29 23.9(4) 1_455 1_455
O16 K10 C35 172.8(4) . 1_455
O25 K10 C35 65.8(4) 1_455 1_455
O5W K10 C35 105.1(5) . 1_455
O11 K10 C35 111.5(4) . 1_455
O19 K10 C35 144.3(4) 3_676 1_455
C31 K10 C35 43.1(5) 1_455 1_455
C23 K10 C35 49.4(5) 1_455 1_455
C30 K10 C35 24.0(4) 1_455 1_455
O9 K10 C35 123.6(4) 3_676 1_455
C25 K10 C35 41.5(5) 1_455 1_455
C29 K10 C35 22.4(4) 1_455 1_455
O8 P1 O69 97.3(8) . .
O8 P1 O2 117.6(8) . .
O69 P1 O2 128.8(9) . .
O8 P1 C1 101.1(11) . .
O69 P1 C1 105.0(11) . .
O2 P1 C1 103.5(12) . .
O7 P2 O6 109.1(7) . .
O7 P2 O51 113.6(7) . .
O6 P2 O51 111.4(7) . .
O7 P2 C8 109.7(7) . .
O6 P2 C8 108.3(8) . .
O51 P2 C8 104.6(8) . .
O6 P2 K4 89.7(5) . .
O51 P2 K4 90.7(5) . .
C8 P2 K4 149.4(6) . .
O4 P3 O15 112.0(9) . .
O4 P3 O17 110.2(7) . .
O15 P3 O17 112.5(7) . .
O4 P3 C29 112.2(8) . .
O15 P3 C29 103.3(8) . .
O17 P3 C29 106.3(8) . .
O26 P4 O45 110.0(6) . .
O26 P4 O32 114.4(7) . .
O45 P4 O32 112.9(6) . .
O26 P4 C19 105.6(8) . .
O45 P4 C19 107.0(8) . .
O32 P4 C19 106.3(8) . .
O26 P4 K5 91.5(5) . .
O32 P4 K5 95.8(4) . .
C19 P4 K5 142.5(6) . .
O13 P5 O64 112.0(6) . .
O13 P5 O36 113.3(7) . .
O64 P5 O36 109.3(6) . .
O13 P5 C33 104.7(8) . .
O64 P5 C33 108.0(7) . .
O36 P5 C33 109.4(8) . .
O13 P5 K6 95.1(4) . .
O36 P5 K6 89.6(5) . .
C33 P5 K6 143.5(6) . .
C7 O2 P1 90.6(10) . .
C7 O2 U7 127.7(9) . .
P1 O2 U7 129.8(9) . .
O2W O3 K5 120.7(8) . .
O2W O3 K2 96.0(9) . .
K5 O3 K2 95.5(3) . .
O2W O3 K1 133.0(9) . 3_676
K5 O3 K1 106.3(4) . 3_676
K2 O3 K1 79.5(3) . 3_676
O2W O3 K3 98.9(8) . .
K5 O3 K3 93.9(4) . .
K2 O3 K3 155.0(4) . .
K1 O3 K3 75.7(3) 3_676 .
P3 O4 U8 134.3(7) . .
P3 O4 K4 123.2(7) . .
U8 O4 K4 95.3(4) . .
C9 O5 K8 124.3(12) . 3_676
P2 O7 U10 136.2(6) . .
P2 O7 K4 120.0(6) . .
U10 O7 K4 96.2(3) . .
P1 O8 U2 130.7(8) . .
P1 O8 K5 130.1(8) . .
U2 O8 K5 90.9(4) . .
U10 O9 K9 155.3(6) . 3_776
U10 O9 K10 102.0(5) . 3_676
K9 O9 K10 102.7(4) 3_776 3_676
O27 O10 U5 73.4(6) . .
O27 O10 U7 72.1(7) . .
U5 O10 U7 124.7(5) . .
U1 O11 K10 105.9(5) . .
O18 O12 U9 72.4(6) . .
O18 O12 U7 70.6(6) . .
U9 O12 U7 123.9(5) . .
P5 O13 U6 137.6(6) . .
C7 O14 U2 134.5(9) . .
C7 O14 K6 128.3(10) . .
U2 O14 K6 89.2(4) . .
P3 O15 U9 147.2(8) . .
O19 O16 U1 70.2(6) 3_676 .
O19 O16 U10 69.1(6) 3_676 3_676
U1 O16 U10 126.6(5) . 3_676
O19 O16 K10 90.0(7) 3_676 .
U1 O16 K10 102.5(4) . .
U10 O16 K10 110.5(4) 3_676 .
O19 O16 K3 115.9(7) 3_676 .
U1 O16 K3 83.1(3) . .
U10 O16 K3 85.0(3) 3_676 .
K10 O16 K3 153.6(4) . .
O12 O18 U7 73.4(7) . .
O12 O18 U9 71.7(6) . .
U7 O18 U9 125.2(5) . .
O16 O19 U10 74.1(6) 3_676 .
O16 O19 U1 73.1(6) 3_676 3_676
U10 O19 U1 132.2(5) . 3_676
O16 O19 K10 60.4(6) 3_676 3_676
U10 O19 K10 100.2(4) . 3_676
U1 O19 K10 92.7(4) 3_676 3_676
U3 O21 K2 91.9(4) . .
C16 O22 U10 138.2(12) . .
O39 O23 U10 73.5(6) . .
O39 O23 U8 74.1(6) . .
U10 O23 U8 131.9(6) . .
U7 O24 K4 91.2(4) . .
U8 O25 K10 155.9(6) . 1_655
U8 O25 K9 102.4(4) . .
K10 O25 K9 100.9(4) 1_655 .
O10 O27 U7 71.4(6) . .
O10 O27 U5 70.2(6) . .
U7 O27 U5 122.3(5) . .
O31 O28 U8 72.3(6) . .
O31 O28 U4 73.0(6) . 3_676
U8 O28 U4 131.8(5) . 3_676
O31 O28 K9 62.6(6) . .
U8 O28 K9 100.2(4) . .
U4 O28 K9 92.3(4) 3_676 .
O43 O29 U3 71.8(6) 3_676 .
O43 O29 U6 70.6(6) 3_676 3_676
U3 O29 U6 131.1(5) . 3_676
O47 O30 U5 71.3(6) . .
O47 O30 U6 70.5(6) . .
U5 O30 U6 126.8(5) . .
O28 O31 U8 71.2(6) . .
O28 O31 U4 70.8(6) . 3_676
U8 O31 U4 129.5(5) . 3_676
O28 O31 K9 88.2(7) . .
U8 O31 K9 110.2(4) . .
U4 O31 K9 100.6(4) 3_676 .
O28 O31 K3 119.3(7) . 3_676
U8 O31 K3 86.6(3) . 3_676
U4 O31 K3 84.0(3) 3_676 3_676
K9 O31 K3 151.7(4) . 3_676
P4 O32 U3 136.4(6) . .
O58 O33 U3 70.1(7) . .
O58 O33 U9 71.5(6) . .
U3 O33 U9 127.7(5) . .
U8 O34 K2 137.8(5) . .
U8 O34 K3 115.1(5) . 3_676
K2 O34 K3 84.5(3) . 3_676
U8 O34 K4 110.0(5) . .
K2 O34 K4 98.7(4) . .
K3 O34 K4 105.7(3) 3_676 .
O54 O35 U2 74.0(6) . .
O54 O35 U4 72.3(6) . .
U2 O35 U4 135.9(4) . .
O54 O35 K6 118.3(7) . .
U2 O35 K6 86.2(3) . .
U4 O35 K6 85.5(3) . .
P5 O36 K7 128.0(7) . .
C34 O37 U1 135.2(13) . .
U6 O38 K1 91.4(3) . .
O23 O39 U10 69.7(6) . .
O23 O39 U8 69.6(6) . .
U10 O39 U8 126.1(5) . .
O23 O39 K3 119.1(8) . 3_676
U10 O39 K3 85.3(3) . 3_676
U8 O39 K3 85.0(3) . 3_676
U5 O40 K7 109.6(5) . .
U5 O41 K6 110.3(5) . .
U5 O41 K4 125.2(5) . .
K6 O41 K4 115.2(3) . .
U9 O42 K5 111.8(5) . .
U9 O42 K4 123.3(5) . .
K5 O42 K4 115.8(3) . .
U9 O42 K2 135.9(5) . .
K5 O42 K2 85.2(3) . .
K4 O42 K2 77.6(2) . .
O29 O43 U6 72.1(6) 3_676 .
O29 O43 U3 70.7(6) 3_676 3_676
U6 O43 U3 131.3(5) . 3_676
O29 O43 K8 113.1(7) 3_676 3_676
U6 O43 K8 125.1(4) . 3_676
U3 O43 K8 98.1(4) 3_676 3_676
P4 O45 U1 136.3(7) . .
P4 O45 K5 125.4(7) . .
U1 O45 K5 94.1(3) . .
O57 O46 U2 70.6(6) . .
O57 O46 U1 69.1(6) . .
U2 O46 U1 131.4(5) . .
O57 O46 K3 117.1(7) . .
U2 O46 K3 86.1(3) . .
U1 O46 K3 89.1(3) . .
O30 O47 U5 72.0(6) . .
O30 O47 U6 73.6(6) . .
U5 O47 U6 129.5(5) . .
O30 O47 K7 121.2(7) . .
U5 O47 K7 104.9(4) . .
U6 O47 K7 124.5(4) . .
C20 O48 U8 133.3(11) . .
U4 O50 K9 106.4(4) . 3_676
P2 O51 U5 147.0(7) . .
U2 O52 K3 110.4(5) . .
U2 O52 K6 108.6(4) . .
K3 O52 K6 103.8(3) . .
U2 O52 K5 107.4(4) . .
K3 O52 K5 102.5(3) . .
K6 O52 K5 123.6(4) . .
U10 O53 K1 137.4(5) . .
U10 O53 K4 111.1(5) . .
K1 O53 K4 98.5(3) . .
U10 O53 K3 114.6(4) . 3_676
K1 O53 K3 83.6(3) . 3_676
K4 O53 K3 106.4(3) . 3_676
O35 O54 U4 70.9(6) . .
O35 O54 U2 69.5(6) . .
U4 O54 U2 131.4(5) . .
O35 O54 K3 116.4(7) . .
U4 O54 K3 88.4(3) . .
U2 O54 K3 84.9(3) . .
U4 O55 K2 138.3(5) . 3_676
U4 O55 K3 113.8(5) . .
K2 O55 K3 84.8(3) 3_676 .
U4 O55 K6 103.5(4) . .
K2 O55 K6 109.3(4) 3_676 .
K3 O55 K6 100.9(3) . .
U7 O56 K4 114.2(5) . .
O46 O57 U1 74.3(6) . .
O46 O57 U2 73.0(6) . .
U1 O57 U2 137.5(5) . .
O46 O57 K5 118.0(7) . .
U1 O57 K5 85.8(3) . .
U2 O57 K5 86.1(3) . .
O33 O58 U3 74.1(6) . .
O33 O58 U9 73.1(6) . .
U3 O58 U9 131.5(4) . .
U3 O59 K2 118.6(6) . .
U3 O59 K5 127.7(5) . .
K2 O59 K5 95.7(3) . .
U3 O60 K8 119.8(5) . .
U3 O60 K7 142.9(6) . 2_645
K8 O60 K7 97.3(4) . 2_645
C9 O61 U4 138.3(12) . .
U6 O62 K1 118.7(5) . .
U6 O62 K6 128.3(5) . .
K1 O62 K6 96.0(3) . .
P5 O64 U4 135.7(6) . .
P5 O64 K6 125.6(6) . .
U4 O64 K6 94.6(3) . .
U9 O65 K5 90.2(3) . .
U5 O66 K6 90.4(3) . .
U1 O67 K1 141.1(5) . 3_676
U1 O67 K3 113.6(5) . .
K1 O67 K3 85.0(3) 3_676 .
U1 O67 K5 102.1(5) . .
K1 O67 K5 108.3(4) 3_676 .
K3 O67 K5 99.6(3) . .
O2W O70 K4 141.0(9) . .
O2W O70 K1 95.0(7) . .
K4 O70 K1 97.0(4) . .
O2W O70 K2 95.3(7) . .
K4 O70 K2 97.0(4) . .
K1 O70 K2 142.9(5) . .
O2W O70 K3 123.9(8) . 3_676
K4 O70 K3 95.1(4) . 3_676
K1 O70 K3 72.3(3) . 3_676
K2 O70 K3 72.3(3) . 3_676
O2W O71 K1 96.6(9) . .
O2W O71 K6 118.8(8) . .
K1 O71 K6 95.1(4) . .
O2W O71 K2 135.1(9) . 3_676
K1 O71 K2 79.8(3) . 3_676
K6 O71 K2 106.1(4) . 3_676
O2W O71 K3 99.3(9) . .
K1 O71 K3 155.4(4) . .
K6 O71 K3 93.7(4) . .
K2 O71 K3 75.7(3) 3_676 .
O71 O2W O3 121.0(14) . .
O71 O2W O70 119.5(12) . .
O3 O2W O70 119.5(12) . .
O71 O2W K1 60.6(8) . .
O3 O2W K1 165.6(9) . .
O70 O2W K1 61.4(7) . .
O71 O2W K2 164.6(9) . .
O3 O2W K2 61.0(7) . .
O70 O2W K2 61.3(7) . .
K1 O2W K2 113.3(4) . .
C6 C1 C2 121(2) . .
C6 C1 P1 114(2) . .
C2 C1 P1 123(2) . .
C3 C2 C1 114(2) . .
C3 C2 H7A 123.3 . .
C1 C2 H7A 123.2 . .
C4 C3 C2 119(2) . .
C4 C3 H6A 120.5 . .
C2 C3 H6A 120.5 . .
C5 C4 C3 120(3) . .
C5 C4 H4A 119.8 . .
C3 C4 H4A 119.8 . .
C4 C5 C6 125(3) . .
C4 C5 H9A 117.5 . .
C6 C5 H9A 117.5 . .
C1 C6 C5 120(3) . .
C1 C6 C7 106(2) . .
C5 C6 C7 133(2) . .
O14 C7 O1 103.1(12) . .
O14 C7 O2 116.9(12) . .
O1 C7 O2 127.6(13) . .
O14 C7 C6 102.5(15) . .
O1 C7 C6 98.2(14) . .
O2 C7 C6 104.3(13) . .
C28 C8 C24 118.5(17) . .
C28 C8 P2 123.3(15) . .
C24 C8 P2 118.1(14) . .
C28 C8 K9 81.0(11) . 3_776
C24 C8 K9 70.2(11) . 3_776
P2 C8 K9 121.1(8) . 3_776
O61 C9 O5 123.0(16) . .
O61 C9 C27 120.2(16) . .
O5 C9 C27 116.5(15) . .
C19 C10 C12 118(2) . .
C19 C10 H10A 120.8 . .
C12 C10 H10A 120.8 . .
C17 C11 C19 122.0(19) . .
C17 C11 C34 116.3(19) . .
C19 C11 C34 121.5(18) . .
C13 C12 C10 119.5(19) . .
C13 C12 H12A 120.2 . .
C10 C12 H12A 120.2 . .
C12 C13 C17 118(2) . .
C12 C13 H13A 121.2 . .
C17 C13 H13A 121.2 . .
C26 C14 C27 121.2(19) . .
C26 C14 H14A 119.4 . .
C27 C14 H14A 119.4 . .
C21 C15 C32 115.7(18) . .
C21 C15 K9 88.8(11) . 3_776
C32 C15 K9 76.8(11) . 3_776
C21 C15 H15A 122.2 . .
C32 C15 H15A 122.2 . .
K9 C15 H15A 103.5 3_776 .
O22 C16 O72 125.0(18) . .
O22 C16 C28 119.8(16) . .
O72 C16 C28 114.8(15) . .
C11 C17 C13 122(2) . .
C11 C17 H17A 119.1 . .
C13 C17 H17A 119.1 . .
C26 C18 C22 121.4(18) . .
C26 C18 H18A 119.3 . .
C22 C18 H18A 119.3 . .
C11 C19 C10 120(2) . .
C11 C19 P4 124.4(15) . .
C10 C19 P4 115.6(17) . .
O73 C20 O48 112.0(15) . .
O73 C20 C35 124.1(15) . .
O48 C20 C35 123.9(16) . .
C15 C21 C28 122.1(18) . .
C15 C21 K9 67.9(10) . 3_776
C28 C21 K9 83.6(11) . 3_776
C15 C21 H21A 118.9 . .
C28 C21 H21A 118.9 . .
K9 C21 H21A 120.3 3_776 .
C18 C22 C33 117.7(18) . .
C18 C22 H22A 121.2 . .
C33 C22 H22A 121.2 . .
C31 C23 C25 121.1(19) . .
C31 C23 K10 76.9(11) . 1_655
C25 C23 K10 83.4(10) . 1_655
C31 C23 H37A 119.4 . .
C25 C23 H37A 119.4 . .
K10 C23 H37A 110.4 1_655 .
C32 C24 C8 119.1(19) . .
C32 C24 K9 71.8(11) . 3_776
C8 C24 K9 86.7(12) . 3_776
C32 C24 H24A 120.5 . .
C8 C24 H24A 120.5 . .
K9 C24 H24A 111.3 3_776 .
C23 C25 C29 118.2(18) . .
C23 C25 K10 71.9(10) . 1_655
C29 C25 K10 82.8(11) . 1_655
C23 C25 H25A 120.9 . .
C29 C25 H25A 120.9 . .
K10 C25 H25A 115.1 1_655 .
C14 C26 C18 121.9(19) . .
C14 C26 H26A 119.1 . .
C18 C26 H26A 119.1 . .
C33 C27 C14 119.1(17) . .
C33 C27 C9 120.9(17) . .
C14 C27 C9 120.0(17) . .
C8 C28 C21 119.0(18) . .
C8 C28 C16 123.4(17) . .
C21 C28 C16 117.6(17) . .
C35 C29 C25 121.6(18) . .
C35 C29 P3 123.4(15) . .
C25 C29 P3 115.0(14) . .
C35 C29 K10 78.0(11) . 1_655
C25 C29 K10 73.3(11) . 1_655
P3 C29 K10 121.4(7) . 1_655
C35 C30 C31 118.6(18) . .
C35 C30 K10 83.8(11) . 1_655
C31 C30 K10 72.2(10) . 1_655
C35 C30 H30A 120.7 . .
C31 C30 H30A 120.7 . .
K10 C30 H30A 114.0 1_655 .
C23 C31 C30 121.1(18) . .
C23 C31 K10 79.5(11) . 1_655
C30 C31 K10 82.3(10) . 1_655
C23 C31 H36A 119.5 . .
C30 C31 H36A 119.5 . .
K10 C31 H36A 108.8 1_655 .
C24 C32 C15 125.1(19) . .
C24 C32 K9 83.6(11) . 3_776
C15 C32 K9 78.4(11) . 3_776
C24 C32 H32A 117.5 . .
C15 C32 H32A 117.5 . .
K9 C32 H32A 109.8 3_776 .
C27 C33 C22 118.6(17) . .
C27 C33 P5 125.2(14) . .
C22 C33 P5 116.3(14) . .
O37 C34 O68 120.3(17) . .
O37 C34 C11 121.8(18) . .
O68 C34 C11 117.8(15) . .
C29 C35 C30 119.3(19) . .
C29 C35 C20 124.2(18) . .
C30 C35 C20 116.5(18) . .
C29 C35 K10 79.6(12) . 1_655
C30 C35 K10 72.2(11) . 1_655
C20 C35 K10 119.0(12) . 1_655

loop_
_geom_bond_atom_site_label_1
_geom_bond_atom_site_label_2
_geom_bond_distance
_geom_bond_site_symmetry_2
U1 O11 1.784(11) .
U1 O67 1.815(11) .
U1 O45 2.325(11) .
U1 O57 2.327(11) .
U1 O19 2.341(12) 3_676
U1 O16 2.379(11) .
U1 O46 2.398(10) .
U1 O37 2.436(12) .
U2 O52 1.801(11) .
U2 O63 1.815(11) .
U2 O35 2.348(10) .
U2 O57 2.365(10) .
U2 O8 2.392(13) .
U2 O46 2.398(11) .
U2 O54 2.409(11) .
U2 O14 2.411(11) .
U3 O60 1.778(11) .
U3 O59 1.804(10) .
U3 O58 2.322(11) .
U3 O29 2.349(11) .
U3 O43 2.366(11) 3_676
U3 O33 2.375(11) .
U3 O32 2.383(11) .
U3 O21 2.499(12) .
U4 O50 1.768(11) .
U4 O55 1.819(10) .
U4 O64 2.338(11) .
U4 O28 2.348(11) 3_676
U4 O35 2.356(11) .
U4 O31 2.377(11) 3_676
U4 O54 2.375(10) .
U4 O61 2.411(11) .
U5 O40 1.798(11) .
U5 O41 1.800(10) .
U5 O51 2.264(11) .
U5 O47 2.335(11) .
U5 O30 2.346(10) .
U5 O10 2.354(11) .
U5 O27 2.398(12) .
U5 O66 2.485(12) .
U6 O49 1.794(10) .
U6 O62 1.809(10) .
U6 O43 2.359(11) .
U6 O47 2.374(11) .
U6 O29 2.379(11) 3_676
U6 O13 2.399(11) .
U6 O30 2.416(12) .
U6 O38 2.522(11) .
U7 O56 1.796(11) .
U7 O44 1.813(12) .
U7 O18 2.341(12) .
U7 O10 2.369(12) .
U7 O2 2.410(17) .
U7 O12 2.378(11) .
U7 O27 2.379(11) .
U7 O24 2.505(13) .
U8 O25 1.769(12) .
U8 O34 1.788(11) .
U8 O28 2.336(10) .
U8 O23 2.355(11) .
U8 O31 2.351(10) .
U8 O4 2.390(12) .
U8 O39 2.417(11) .
U8 O48 2.414(11) .
U9 O42 1.794(10) .
U9 O20 1.804(11) .
U9 O15 2.280(13) .
U9 O12 2.367(11) .
U9 O58 2.366(11) .
U9 O18 2.376(11) .
U9 O33 2.387(11) .
U9 O65 2.495(11) .
U10 O53 1.787(11) .
U10 O9 1.798(12) .
U10 O7 2.317(10) .
U10 O19 2.318(11) .
U10 O23 2.335(11) .
U10 O16 2.386(10) 3_676
U10 O39 2.387(10) .
U10 O22 2.413(11) .
K1 O62 2.607(11) .
K1 O53 2.694(12) .
K1 O67 2.703(11) 3_676
K1 O38 2.812(11) .
K1 O71 2.819(13) .
K1 O70 2.834(11) .
K1 O3 2.889(12) 3_676
K1 O2W 3.215(12) .
K2 O59 2.605(12) .
K2 O34 2.668(12) .
K2 O55 2.732(11) 3_676
K2 O21 2.797(12) .
K2 O3 2.851(12) .
K2 O70 2.857(11) .
K2 O71 2.902(12) 3_676
K2 O2W 3.242(12) .
K2 O42 3.407(12) .
K3 O52 2.779(11) .
K3 O55 2.795(10) .
K3 O67 2.804(11) .
K3 O53 2.883(10) 3_676
K3 O34 2.875(11) 3_676
K3 O46 3.119(11) .
K3 O54 3.162(11) .
K3 O71 3.166(14) .
K3 O3 3.164(13) .
K3 O31 3.349(11) 3_676
K3 O39 3.379(13) 3_676
K3 O16 3.393(12) .
K4 O56 2.749(12) .
K4 O70 2.773(13) .
K4 O4 2.845(13) .
K4 O53 2.849(11) .
K4 O7 2.858(11) .
K4 O24 2.874(13) .
K4 O34 2.887(11) .
K4 O41 3.272(11) .
K4 O42 3.325(11) .
K5 O42 2.719(12) .
K5 O45 2.758(11) .
K5 O3 2.791(11) .
K5 O52 2.811(10) .
K5 O65 2.820(11) .
K5 O8 2.871(13) .
K5 O67 2.904(12) .
K5 O59 3.017(11) .
K5 O57 3.094(12) .
K6 O41 2.750(13) .
K6 O64 2.753(11) .
K6 O52 2.789(11) .
K6 O66 2.820(12) .
K6 O71 2.831(12) .
K6 O55 2.886(11) .
K6 O14 2.934(12) .
K6 O62 2.991(11) .
K6 O35 3.110(12) .
K7 O47 2.836(12) .
K7 O1W 2.836(15) .
K7 O36 2.877(14) .
K7 O6W 2.885(18) .
K7 O4W 2.922(15) .
K7 O60 3.019(12) 2_655
K7 O40 3.145(13) .
K8 O5 2.803(14) 3_676
K8 O11W 2.87(2) .
K8 O60 2.883(13) .
K8 O8W 2.959(18) .
K8 O43 2.998(12) 3_676
K9 O9 2.613(13) 3_776
K9 O31 2.677(12) .
K9 O3W 2.938(15) .
K9 O50 3.007(12) 3_676
K9 O28 3.014(13) .
K9 C32 3.148(18) 3_776
K9 C15 3.167(18) 3_776
K9 C24 3.293(19) 3_776
K9 O25 3.367(12) .
K9 C21 3.419(19) 3_776
K9 C8 3.49(2) 3_776
K10 O16 2.617(13) .
K10 O25 2.668(13) 1_455
K10 O5W 2.886(17) .
K10 O11 3.011(13) .
K10 O19 3.011(14) 3_676
K10 C31 3.206(17) 1_455
K10 C23 3.237(17) 1_455
K10 C30 3.337(18) 1_455
K10 O9 3.344(13) 3_676
K10 C25 3.382(19) 1_455
K10 C29 3.50(2) 1_455
K10 C35 3.48(2) 1_455
P1 O8 1.545(12) .
P1 O69 1.638(12) .
P1 O2 1.681(14) .
P1 C1 1.80(2) .
P2 O7 1.535(10) .
P2 O6 1.576(11) .
P2 O51 1.583(11) .
P2 C8 1.829(19) .
P3 O4 1.515(12) .
P3 O15 1.557(13) .
P3 O17 1.558(13) .
P3 C29 1.86(2) .
P4 O26 1.534(12) .
P4 O45 1.537(10) .
P4 O32 1.547(11) .
P4 C19 1.82(2) .
P5 O13 1.505(12) .
P5 O64 1.537(10) .
P5 O36 1.526(13) .
P5 C33 1.803(19) .
O1 C7 1.482(16) .
O2 C7 1.76(2) .
O3 O2W 1.273(15) .
O3 K1 2.889(12) 3_676
O5 C9 1.28(2) .
O5 K8 2.803(14) 3_676
O9 K9 2.613(13) 3_776
O9 K10 3.344(13) 3_676
O10 O27 1.485(17) .
O12 O18 1.461(16) .
O14 C7 1.445(17) .
O16 O19 1.487(14) 3_676
O16 U10 2.386(10) 3_676
O19 O16 1.487(14) 3_676
O19 U1 2.340(12) 3_676
O19 K10 3.011(14) 3_676
O22 C16 1.260(19) .
O23 O39 1.490(15) .
O25 K10 2.668(13) 1_655
O28 O31 1.470(13) .
O28 U4 2.348(11) 3_676
O29 O43 1.515(16) 3_676
O29 U6 2.378(11) 3_676
O30 O47 1.474(15) .
O31 U4 2.377(11) 3_676
O31 K3 3.349(11) 3_676
O33 O58 1.443(15) .
O34 K3 2.875(11) 3_676
O35 O54 1.492(14) .
O37 C34 1.209(19) .
O39 K3 3.379(13) 3_676
O43 O29 1.515(16) 3_676
O43 U3 2.366(11) 3_676
O43 K8 2.998(12) 3_676
O46 O57 1.486(14) .
O48 C20 1.340(17) .
O50 K9 3.007(12) 3_676
O53 K3 2.883(10) 3_676
O55 K2 2.732(11) 3_676
O60 K7 3.019(12) 2_645
O61 C9 1.259(19) .
O67 K1 2.703(11) 3_676
O68 C34 1.42(2) .
O70 O2W 1.289(17) .
O70 K3 3.420(13) 3_676
O71 O2W 1.257(15) .
O71 K2 2.902(12) 3_676
O72 C16 1.25(2) .
O73 C20 1.356(17) .
C1 C6 1.22(3) .
C1 C2 1.55(3) .
C2 C3 1.46(3) .
C2 H7A 0.9500 .
C3 C4 1.32(3) .
C3 H6A 0.9500 .
C4 C5 1.30(3) .
C4 H4A 0.9500 .
C5 C6 1.37(3) .
C5 H9A 0.9500 .
C6 C7 1.79(3) .
C8 C28 1.40(3) .
C8 C24 1.37(3) .
C8 K9 3.49(2) 3_776
C9 C27 1.46(2) .
C10 C19 1.35(3) .
C10 C12 1.48(3) .
C10 H10A 0.9500 .
C11 C17 1.33(3) .
C11 C19 1.32(3) .
C11 C34 1.55(3) .
C12 C13 1.32(3) .
C12 H12A 0.9500 .
C13 C17 1.41(3) .
C13 H13A 0.9500 .
C14 C26 1.36(2) .
C14 C27 1.41(3) .
C14 H14A 0.9500 .
C15 C21 1.36(3) .
C15 C32 1.35(3) .
C15 K9 3.167(18) 3_776
C15 H15A 0.9500 .
C16 C28 1.47(3) .
C17 H17A 0.9500 .
C18 C26 1.33(3) .
C18 C22 1.40(3) .
C18 H18A 0.9500 .
C20 C35 1.39(3) .
C21 C28 1.42(2) .
C21 K9 3.419(19) 3_776
C21 H21A 0.9500 .
C22 C33 1.48(2) .
C22 H22A 0.9500 .
C23 C31 1.32(3) .
C23 C25 1.42(2) .
C23 K10 3.237(17) 1_655
C23 H37A 0.9500 .
C24 C32 1.38(2) .
C24 K9 3.292(19) 3_776
C24 H24A 0.9500 .
C25 C29 1.43(3) .
C25 K10 3.382(19) 1_655
C25 H25A 0.9500 .
C26 H26A 0.9500 .
C27 C33 1.39(3) .
C29 C35 1.36(3) .
C29 K10 3.50(2) 1_655
C30 C35 1.42(3) .
C30 C31 1.45(3) .
C30 K10 3.338(18) 1_655
C30 H30A 0.9500 .
C31 K10 3.206(17) 1_655
C31 H36A 0.9500 .
C32 K9 3.148(18) 3_776
C32 H32A 0.9500 .
C35 K10 3.48(2) 1_655

loop_
_platon_squeeze_void_nr
_platon_squeeze_void_average_x
_platon_squeeze_void_average_y
_platon_squeeze_void_average_z
_platon_squeeze_void_volume
_platon_squeeze_void_count_electrons
_platon_squeeze_void_content
1 -0.054 0.000 0.000 1794 1188 ' '
2 0.002 0.500 0.500 1794 1192 ' '
